data_4021896
loop_
_publ_author_name
'Manabu Hatano'
'Takashi Miyamoto'
'Kazuaki Ishihara'

_publ_section_title
;
 3,3'-Diphosphoryl-1,1'-bi-2-naphthol-Zn(II) Complexes as Conjugate
 Acid-Base Catalysts for Enantioselective Dialkylzinc Addition to Aldehydes
;
_journal_name_full 'Journal of Organic Chemistry'
_journal_page_first 6474
_journal_page_last 6484
_journal_paper_doi 10.1021/jo060908t
_journal_volume 71
_journal_year 2006
_chemical_formula_sum 'C135 H96 Cl6 O13 P6 Zn4'
_chemical_formula_weight 2586.12
_chemical_name_common '[Zn4{(R)-3,3'-bis(Ph2P=O)-BINOLate}(m4-O)](CH2Cl2)3'
_chemical_name_systematic
; 
 ? 
;
_space_group_IT_number 4
_symmetry_cell_setting monoclinic
_symmetry_space_group_name_Hall 'P 2yb'
_symmetry_space_group_name_H-M 'P 1 21 1'
_atom_sites_solution_hydrogens geom
_atom_sites_solution_primary direct
_atom_sites_solution_secondary difmap
_audit_creation_method SHELXL-97
_cell_angle_alpha 90.00
_cell_angle_beta 103.148(4)
_cell_angle_gamma 90.00
_cell_formula_units_Z 2
_cell_length_a 15.803(3)
_cell_length_b 22.033(4)
_cell_length_c 19.949(3)
_cell_measurement_temperature 223(2)
_cell_volume 6763.9(19)
_computing_cell_refinement 'Bruker SMART APEX'
_computing_data_collection 'Bruker SMART APEX'
_computing_data_reduction 'Bruker SMART APEX'
_computing_molecular_graphics 'ORTEP 3'
_computing_publication_material 'ORTEP 3'
_computing_structure_refinement 'SHELXL-97 (Sheldrick, 1997)'
_computing_structure_solution 'SHELXS-97 (Sheldrick, 1990)'
_diffrn_ambient_temperature 223(2)
_diffrn_detector_area_resol_mean 8.366
_diffrn_measured_fraction_theta_full 0.981
_diffrn_measured_fraction_theta_max 0.981
_diffrn_measurement_device_type 'Bruker SMART APEX '
_diffrn_measurement_method 'omega mode '
_diffrn_radiation_monochromator graphite
_diffrn_radiation_source 'fine-focus sealed tube'
_diffrn_radiation_type MoK\a
_diffrn_radiation_wavelength 0.71073
_diffrn_reflns_av_R_equivalents 0.0369
_diffrn_reflns_av_sigmaI/netI 0.1083
_diffrn_reflns_limit_h_max 21
_diffrn_reflns_limit_h_min -18
_diffrn_reflns_limit_k_max 30
_diffrn_reflns_limit_k_min -28
_diffrn_reflns_limit_l_max 27
_diffrn_reflns_limit_l_min -21
_diffrn_reflns_number 51183
_diffrn_reflns_theta_full 29.21
_diffrn_reflns_theta_max 29.21
_diffrn_reflns_theta_min 1.40
_exptl_absorpt_coefficient_mu 0.946
_exptl_absorpt_correction_T_max 0.8711
_exptl_absorpt_correction_T_min 0.7978
_exptl_absorpt_correction_type empirical
_exptl_absorpt_process_details 'Bruker SMART APEX'
_exptl_crystal_colour yellow
_exptl_crystal_density_diffrn 1.270
_exptl_crystal_density_method 'not measured'
_exptl_crystal_description prism
_exptl_crystal_F_000 2644
_exptl_crystal_size_max 0.25
_exptl_crystal_size_mid 0.20
_exptl_crystal_size_min 0.15
_refine_diff_density_max 1.433
_refine_diff_density_min -0.687
_refine_diff_density_rms 0.137
_refine_ls_abs_structure_details 'Flack H D (1983), Acta Cryst. A39, 876-881'
_refine_ls_abs_structure_Flack -0.013(10)
_refine_ls_extinction_method none
_refine_ls_goodness_of_fit_ref 1.087
_refine_ls_hydrogen_treatment mixed
_refine_ls_matrix_type full
_refine_ls_number_parameters 1477
_refine_ls_number_reflns 33967
_refine_ls_number_restraints 1
_refine_ls_restrained_S_all 1.087
_refine_ls_R_factor_all 0.1168
_refine_ls_R_factor_gt 0.0709
_refine_ls_shift/su_max 10.793
_refine_ls_shift/su_mean 0.146
_refine_ls_structure_factor_coef Fsqd
_refine_ls_weighting_details 'calc w=1/[\s^2^(Fo^2^)+(0.1000P)^2^+0.0000P] where P=(Fo^2^+2Fc^2^)/3'
_refine_ls_weighting_scheme calc
_refine_ls_wR_factor_gt 0.1812
_refine_ls_wR_factor_ref 0.2066
_reflns_number_gt 22259
_reflns_number_total 33967
_reflns_threshold_expression >2sigma(I)
_cod_data_source_file jo060908tsi20060503_011633.cif
_cod_original_sg_symbol_H-M 'P 21'
_cod_database_code 4021896

loop_
_symmetry_equiv_pos_as_xyz
'x, y, z'
'-x, y+1/2, -z'

loop_
_atom_site_label
_atom_site_type_symbol
_atom_site_fract_x
_atom_site_fract_y
_atom_site_fract_z
_atom_site_U_iso_or_equiv
_atom_site_adp_type
_atom_site_occupancy
_atom_site_symmetry_multiplicity
_atom_site_calc_flag
_atom_site_refinement_flags
Zn1 Zn 0.22313(4) 0.71574(3) 0.88380(3) 0.03059(15) Uani 1 1 d .
C1 C 0.0952(4) 0.6227(3) 0.6374(3) 0.0322(12) Uani 1 1 d .
C2 C 0.0530(4) 0.6729(3) 0.6545(3) 0.0319(12) Uani 1 1 d .
C3 C 0.0124(4) 0.7144(3) 0.6000(3) 0.0339(12) Uani 1 1 d .
C4 C 0.0223(4) 0.7063(3) 0.5334(3) 0.0353(13) Uani 1 1 d .
H4A H -0.0020 0.7346 0.4991 0.042 Uiso 1 1 calc R
C5 C 0.0809(6) 0.6487(4) 0.4492(4) 0.0535(19) Uani 1 1 d .
H5A H 0.0599 0.6783 0.4155 0.064 Uiso 1 1 calc R
C6 C 0.1230(6) 0.5990(4) 0.4324(4) 0.064(2) Uani 1 1 d .
H6A H 0.1317 0.5943 0.3876 0.077 Uiso 1 1 calc R
C7 C 0.1536(6) 0.5545(4) 0.4835(4) 0.058(2) Uani 1 1 d .
H7A H 0.1792 0.5189 0.4712 0.070 Uiso 1 1 calc R
C8 C 0.1470(5) 0.5619(3) 0.5500(4) 0.0464(16) Uani 1 1 d .
H8A H 0.1720 0.5331 0.5834 0.056 Uiso 1 1 calc R
C9 C 0.1027(4) 0.6127(3) 0.5692(3) 0.0325(13) Uani 1 1 d .
C10 C 0.0685(4) 0.6562(3) 0.5169(3) 0.0359(14) Uani 1 1 d .
C11 C 0.1308(4) 0.5800(3) 0.6930(3) 0.0312(12) Uani 1 1 d .
C12 C 0.2060(4) 0.5937(3) 0.7413(3) 0.0308(12) Uani 1 1 d .
C13 C 0.2336(4) 0.5554(3) 0.8012(3) 0.0308(12) Uani 1 1 d .
C14 C 0.1912(4) 0.5027(3) 0.8080(3) 0.0332(13) Uani 1 1 d .
H14A H 0.2111 0.4781 0.8469 0.040 Uiso 1 1 calc R
C15 C 0.0731(5) 0.4291(3) 0.7603(3) 0.0446(16) Uani 1 1 d .
H15A H 0.0970 0.4013 0.7952 0.054 Uiso 1 1 calc R
C16 C -0.0008(6) 0.4142(4) 0.7162(4) 0.0536(19) Uani 1 1 d .
H16A H -0.0284 0.3771 0.7205 0.064 Uiso 1 1 calc R
C17 C -0.0372(5) 0.4550(4) 0.6628(4) 0.0504(18) Uani 1 1 d .
H17A H -0.0900 0.4458 0.6319 0.060 Uiso 1 1 calc R
C18 C 0.0064(4) 0.5094(3) 0.6563(3) 0.0400(14) Uani 1 1 d .
H18A H -0.0180 0.5364 0.6206 0.048 Uiso 1 1 calc R
C19 C 0.0849(4) 0.5248(3) 0.7012(3) 0.0333(13) Uani 1 1 d .
C20 C 0.1173(4) 0.4844(3) 0.7572(3) 0.0332(13) Uani 1 1 d .
O1 O 0.0448(3) 0.68377(19) 0.7175(2) 0.0362(9) Uani 1 1 d .
P1 P -0.04106(10) 0.77862(7) 0.62602(8) 0.0334(3) Uani 1 1 d .
O2 O 0.0176(3) 0.8138(2) 0.6835(2) 0.0370(10) Uani 1 1 d .
C21 C -0.0740(4) 0.8268(3) 0.5518(3) 0.0380(14) Uani 1 1 d .
C22 C -0.1459(6) 0.8100(4) 0.4979(4) 0.066(2) Uani 1 1 d .
H22A H -0.1804 0.7763 0.5028 0.080 Uiso 1 1 calc R
C23 C -0.1642(6) 0.8443(5) 0.4380(4) 0.069(2) Uani 1 1 d .
H23A H -0.2094 0.8323 0.4010 0.083 Uiso 1 1 calc R
C24 C -0.1176(6) 0.8947(4) 0.4326(4) 0.065(2) Uani 1 1 d .
H24A H -0.1310 0.9180 0.3921 0.078 Uiso 1 1 calc R
C25 C -0.0491(6) 0.9124(4) 0.4872(4) 0.060(2) Uani 1 1 d .
H25A H -0.0178 0.9481 0.4832 0.072 Uiso 1 1 calc R
C26 C -0.0274(5) 0.8787(3) 0.5457(4) 0.0482(17) Uani 1 1 d .
H26A H 0.0190 0.8907 0.5817 0.058 Uiso 1 1 calc R
C27 C -0.1394(4) 0.7548(3) 0.6494(4) 0.0444(16) Uani 1 1 d .
C28 C -0.1869(6) 0.7971(5) 0.6734(5) 0.077(3) Uani 1 1 d .
H28A H -0.1676 0.8375 0.6777 0.092 Uiso 1 1 calc R
C29 C -0.2649(7) 0.7815(5) 0.6921(5) 0.085(3) Uani 1 1 d .
H29A H -0.2992 0.8120 0.7055 0.102 Uiso 1 1 calc R
C30 C -0.2900(7) 0.7251(7) 0.6909(5) 0.085(3) Uani 1 1 d .
H30A H -0.3407 0.7153 0.7057 0.102 Uiso 1 1 calc R
C31 C -0.2427(7) 0.6790(6) 0.6683(7) 0.103(4) Uani 1 1 d .
H31A H -0.2606 0.6383 0.6681 0.124 Uiso 1 1 calc R
C32 C -0.1672(6) 0.6951(4) 0.6454(6) 0.075(3) Uani 1 1 d .
H32A H -0.1360 0.6652 0.6276 0.090 Uiso 1 1 calc R
Zn2 Zn 0.06809(4) 0.76161(3) 0.76526(3) 0.03162(15) Uani 1 1 d .
O3 O 0.2573(3) 0.6394(2) 0.7361(2) 0.0403(10) Uani 1 1 d .
P2 P 0.32083(10) 0.58634(7) 0.86630(8) 0.0324(3) Uani 1 1 d .
C33 C 0.3304(4) 0.5343(3) 0.9361(3) 0.0369(14) Uani 1 1 d .
C34 C 0.2728(5) 0.5397(4) 0.9785(4) 0.0549(19) Uani 1 1 d .
H34A H 0.2373 0.5743 0.9747 0.066 Uiso 1 1 calc R
C35 C 0.2661(6) 0.4963(4) 1.0256(4) 0.059(2) Uani 1 1 d .
H35A H 0.2255 0.5008 1.0531 0.071 Uiso 1 1 calc R
C36 C 0.3189(6) 0.4460(4) 1.0329(4) 0.066(2) Uani 1 1 d .
H36A H 0.3131 0.4153 1.0642 0.080 Uiso 1 1 calc R
C37 C 0.3789(7) 0.4409(4) 0.9949(5) 0.073(3) Uani 1 1 d .
H37A H 0.4170 0.4075 1.0013 0.087 Uiso 1 1 calc R
C38 C 0.3846(5) 0.4847(4) 0.9466(4) 0.0537(19) Uani 1 1 d .
H38A H 0.4266 0.4805 0.9203 0.064 Uiso 1 1 calc R
O4 O 0.3059(3) 0.6488(2) 0.8905(2) 0.0394(10) Uani 1 1 d .
C39 C 0.4173(4) 0.5852(3) 0.8351(3) 0.0390(14) Uani 1 1 d .
C40 C 0.4336(5) 0.5410(4) 0.7890(4) 0.064(2) Uani 1 1 d .
H40A H 0.3936 0.5094 0.7749 0.076 Uiso 1 1 calc R
C41 C 0.5082(6) 0.5440(6) 0.7642(5) 0.079(3) Uani 1 1 d .
H41A H 0.5206 0.5131 0.7352 0.095 Uiso 1 1 calc R
C42 C 0.5671(6) 0.5941(6) 0.7826(5) 0.081(3) Uani 1 1 d .
H42A H 0.6151 0.5982 0.7626 0.097 Uiso 1 1 calc R
C43 C 0.5533(6) 0.6344(5) 0.8279(7) 0.089(3) Uani 1 1 d .
H43A H 0.5944 0.6651 0.8430 0.107 Uiso 1 1 calc R
C44 C 0.4789(5) 0.6318(4) 0.8535(5) 0.066(2) Uani 1 1 d .
H44A H 0.4693 0.6622 0.8840 0.079 Uiso 1 1 calc R
C45 C 0.4559(4) 0.8456(3) 0.7832(3) 0.0341(13) Uani 1 1 d .
C46 C 0.4002(4) 0.8073(3) 0.7368(3) 0.0336(13) Uani 1 1 d .
C47 C 0.3729(4) 0.8255(3) 0.6660(3) 0.0366(14) Uani 1 1 d .
C48 C 0.3977(5) 0.8808(3) 0.6435(4) 0.0449(16) Uani 1 1 d .
H48A H 0.3786 0.8919 0.5970 0.054 Uiso 1 1 calc R
C49 C 0.4754(6) 0.9793(4) 0.6681(5) 0.065(2) Uani 1 1 d .
H49A H 0.4567 0.9915 0.6219 0.078 Uiso 1 1 calc R
C50 C 0.5245(6) 1.0160(4) 0.7142(6) 0.068(2) Uani 1 1 d .
H50A H 0.5414 1.0538 0.6996 0.081 Uiso 1 1 calc R
C51 C 0.5517(5) 0.9999(4) 0.7833(5) 0.061(2) Uani 1 1 d .
H51A H 0.5846 1.0277 0.8143 0.074 Uiso 1 1 calc R
C52 C 0.5322(4) 0.9454(3) 0.8072(4) 0.0499(18) Uani 1 1 d .
H52A H 0.5522 0.9353 0.8539 0.060 Uiso 1 1 calc R
C53 C 0.4805(4) 0.9033(3) 0.7603(3) 0.0350(13) Uani 1 1 d .
C54 C 0.4512(5) 0.9204(3) 0.6899(4) 0.0481(17) Uani 1 1 d .
C55 C 0.4830(4) 0.8268(3) 0.8553(3) 0.0335(13) Uani 1 1 d .
C56 C 0.4213(4) 0.8288(3) 0.8967(3) 0.0339(13) Uani 1 1 d .
C57 C 0.4410(4) 0.8003(3) 0.9634(3) 0.0377(14) Uani 1 1 d .
C58 C 0.5226(4) 0.7779(3) 0.9916(3) 0.0363(13) Uani 1 1 d .
H58A H 0.5347 0.7609 1.0359 0.044 Uiso 1 1 calc R
C59 C 0.6741(5) 0.7624(4) 0.9830(4) 0.060(2) Uani 1 1 d .
H59A H 0.6888 0.7477 1.0284 0.072 Uiso 1 1 calc R
C60 C 0.7379(5) 0.7659(4) 0.9453(5) 0.065(2) Uani 1 1 d .
H60A H 0.7958 0.7567 0.9664 0.078 Uiso 1 1 calc R
C61 C 0.7173(5) 0.7825(4) 0.8790(4) 0.0552(19) Uani 1 1 d .
H61A H 0.7602 0.7807 0.8533 0.066 Uiso 1 1 calc R
C62 C 0.6358(5) 0.8020(3) 0.8475(4) 0.0456(16) Uani 1 1 d .
H62A H 0.6243 0.8151 0.8015 0.055 Uiso 1 1 calc R
C63 C 0.5671(4) 0.8023(3) 0.8848(3) 0.0374(14) Uani 1 1 d .
C64 C 0.5877(4) 0.7805(3) 0.9545(3) 0.0406(15) Uani 1 1 d .
O5 O 0.3738(3) 0.7555(2) 0.7568(2) 0.0395(10) Uani 1 1 d .
P3 P 0.30655(11) 0.77195(8) 0.61171(8) 0.0361(3) Uani 1 1 d .
O6 O 0.2274(3) 0.7535(2) 0.6376(2) 0.0386(10) Uani 1 1 d .
C65 C 0.2685(4) 0.8025(3) 0.5264(3) 0.0414(15) Uani 1 1 d .
C66 C 0.3255(6) 0.8144(5) 0.4838(4) 0.071(3) Uani 1 1 d .
H66A H 0.3857 0.8093 0.5005 0.085 Uiso 1 1 calc R
C67 C 0.2924(6) 0.8337(5) 0.4166(4) 0.079(3) Uani 1 1 d .
H67A H 0.3300 0.8422 0.3875 0.095 Uiso 1 1 calc R
C68 C 0.2016(7) 0.8404(6) 0.3927(4) 0.087(4) Uani 1 1 d .
H68A H 0.1780 0.8524 0.3470 0.104 Uiso 1 1 calc R
C69 C 0.1496(6) 0.8295(4) 0.4358(4) 0.064(2) Uani 1 1 d .
H69A H 0.0894 0.8352 0.4200 0.077 Uiso 1 1 calc R
C70 C 0.1814(5) 0.8104(3) 0.5022(4) 0.0510(18) Uani 1 1 d .
H70A H 0.1430 0.8028 0.5310 0.061 Uiso 1 1 calc R
C71 C 0.3734(4) 0.7077(3) 0.6028(3) 0.0402(15) Uani 1 1 d .
C72 C 0.3333(6) 0.6509(4) 0.5939(5) 0.068(2) Uani 1 1 d .
H72A H 0.2744 0.6464 0.5949 0.082 Uiso 1 1 calc R
C73 C 0.3824(8) 0.6012(5) 0.5835(6) 0.091(3) Uani 1 1 d .
H73A H 0.3569 0.5625 0.5775 0.110 Uiso 1 1 calc R
C74 C 0.4693(7) 0.6084(6) 0.5818(6) 0.091(4) Uani 1 1 d .
H74A H 0.5021 0.5743 0.5750 0.109 Uiso 1 1 calc R
C75 C 0.5079(7) 0.6647(6) 0.5900(6) 0.094(4) Uani 1 1 d .
H75A H 0.5662 0.6695 0.5873 0.113 Uiso 1 1 calc R
C76 C 0.4605(5) 0.7135(5) 0.6021(5) 0.066(2) Uani 1 1 d .
H76A H 0.4874 0.7517 0.6101 0.079 Uiso 1 1 calc R
Zn3 Zn 0.25542(5) 0.72442(3) 0.73441(3) 0.03277(16) Uani 1 1 d .
O7 O 0.3464(3) 0.8567(2) 0.8773(2) 0.0416(11) Uani 1 1 d .
P4 P 0.35181(11) 0.79744(8) 1.00414(9) 0.0391(4) Uani 1 1 d .
O8 O 0.2718(3) 0.7681(2) 0.9616(2) 0.0469(11) Uani 1 1 d .
C77 C 0.3885(5) 0.7522(4) 1.0799(4) 0.0511(18) Uani 1 1 d .
C78 C 0.3974(6) 0.6897(5) 1.0692(5) 0.071(2) Uani 1 1 d .
H78A H 0.3848 0.6751 1.0238 0.085 Uiso 1 1 calc R
C79 C 0.4231(10) 0.6496(6) 1.1209(8) 0.109(4) Uani 1 1 d .
H79A H 0.4254 0.6079 1.1113 0.131 Uiso 1 1 calc R
C80 C 0.4453(12) 0.6696(8) 1.1861(10) 0.140(6) Uani 1 1 d .
H80A H 0.4629 0.6420 1.2225 0.168 Uiso 1 1 calc R
C81 C 0.4420(12) 0.7339(9) 1.1999(6) 0.149(7) Uani 1 1 d .
H81A H 0.4612 0.7482 1.2452 0.179 Uiso 1 1 calc R
C82 C 0.4091(10) 0.7770(6) 1.1443(5) 0.113(5) Uani 1 1 d .
H82A H 0.4026 0.8186 1.1524 0.135 Uiso 1 1 calc R
C83 C 0.3283(4) 0.8726(3) 1.0289(3) 0.0406(15) Uani 1 1 d .
C84 C 0.3940(6) 0.9120(4) 1.0581(5) 0.064(2) Uani 1 1 d .
H84A H 0.4523 0.8991 1.0678 0.076 Uiso 1 1 calc R
C85 C 0.3731(7) 0.9711(5) 1.0730(6) 0.081(3) Uani 1 1 d .
H85A H 0.4171 0.9986 1.0932 0.098 Uiso 1 1 calc R
C86 C 0.2881(8) 0.9886(5) 1.0579(6) 0.085(3) Uani 1 1 d .
H86A H 0.2743 1.0285 1.0684 0.102 Uiso 1 1 calc R
C87 C 0.2238(7) 0.9512(5) 1.0289(5) 0.075(3) Uani 1 1 d .
H87A H 0.1658 0.9646 1.0192 0.090 Uiso 1 1 calc R
C88 C 0.2433(5) 0.8923(4) 1.0133(4) 0.0558(19) Uani 1 1 d .
H88A H 0.1986 0.8657 0.9922 0.067 Uiso 1 1 calc R
C89 C -0.0069(4) 0.8954(3) 0.8342(3) 0.0303(12) Uani 1 1 d .
C90 C 0.0702(4) 0.9060(3) 0.8150(3) 0.0336(13) Uani 1 1 d .
C91 C 0.0695(4) 0.9432(3) 0.7548(3) 0.0361(14) Uani 1 1 d .
C92 C -0.0065(4) 0.9645(3) 0.7161(3) 0.0370(14) Uani 1 1 d .
H92A H -0.0060 0.9870 0.6762 0.044 Uiso 1 1 calc R
C93 C -0.1653(4) 0.9751(3) 0.6948(4) 0.0426(15) Uani 1 1 d .
H93A H -0.1660 0.9973 0.6544 0.051 Uiso 1 1 calc R
C94 C -0.2426(5) 0.9643(4) 0.7138(4) 0.0537(19) Uani 1 1 d .
H94A H -0.2955 0.9790 0.6871 0.064 Uiso 1 1 calc R
C95 C -0.2404(5) 0.9308(4) 0.7741(4) 0.0512(18) Uani 1 1 d .
H95A H -0.2925 0.9237 0.7880 0.061 Uiso 1 1 calc R
C96 C -0.1662(4) 0.9088(3) 0.8124(4) 0.0427(15) Uani 1 1 d .
H96A H -0.1674 0.8863 0.8522 0.051 Uiso 1 1 calc R
C97 C -0.0856(4) 0.9187(3) 0.7942(3) 0.0335(13) Uani 1 1 d .
C98 C -0.0857(4) 0.9536(3) 0.7341(3) 0.0351(13) Uani 1 1 d .
C99 C -0.0034(4) 0.8572(3) 0.8953(3) 0.0343(13) Uani 1 1 d .
C100 C 0.0096(4) 0.7949(3) 0.8930(3) 0.0306(12) Uani 1 1 d .
C101 C 0.0255(4) 0.7599(3) 0.9557(3) 0.0363(13) Uani 1 1 d .
C102 C 0.0235(5) 0.7859(3) 1.0176(3) 0.0417(15) Uani 1 1 d .
H2D H 0.0332 0.7620 1.0577 0.050 Uiso 1 1 calc R
C103 C 0.0057(6) 0.8774(3) 1.0845(4) 0.059(2) Uani 1 1 d .
H3D H 0.0169 0.8547 1.1255 0.071 Uiso 1 1 calc R
C104 C -0.0113(8) 0.9368(4) 1.0863(4) 0.077(3) Uani 1 1 d .
H4D H -0.0148 0.9551 1.1281 0.092 Uiso 1 1 calc R
C105 C -0.0238(6) 0.9719(3) 1.0261(4) 0.058(2) Uani 1 1 d .
H5D H -0.0347 1.0137 1.0283 0.070 Uiso 1 1 calc R
C106 C -0.0204(5) 0.9470(3) 0.9666(4) 0.0469(17) Uani 1 1 d .
H6D H -0.0277 0.9719 0.9274 0.056 Uiso 1 1 calc R
C107 C -0.0061(4) 0.8841(3) 0.9600(3) 0.0353(14) Uani 1 1 d .
C108 C 0.0068(5) 0.8484(3) 1.0214(3) 0.0425(15) Uani 1 1 d .
O9 O 0.1454(3) 0.8855(2) 0.8520(2) 0.0390(10) Uani 1 1 d .
P5 P 0.17413(11) 0.95544(8) 0.73667(9) 0.0381(4) Uani 1 1 d .
O10 O 0.2247(3) 0.8982(2) 0.7347(2) 0.0417(11) Uani 1 1 d .
C109 C 0.1620(4) 0.9919(4) 0.6546(4) 0.0485(18) Uani 1 1 d .
C110 C 0.1331(6) 1.0513(5) 0.6443(6) 0.077(3) Uani 1 1 d .
H10D H 0.1170 1.0730 0.6800 0.092 Uiso 1 1 calc R
C111 C 0.1283(7) 1.0785(6) 0.5806(8) 0.111(5) Uani 1 1 d .
H11D H 0.1113 1.1192 0.5729 0.133 Uiso 1 1 calc R
C112 C 0.1495(9) 1.0432(8) 0.5286(6) 0.106(5) Uani 1 1 d .
H12D H 0.1454 1.0607 0.4850 0.127 Uiso 1 1 calc R
C113 C 0.1756(9) 0.9848(6) 0.5389(5) 0.096(4) Uani 1 1 d .
H13D H 0.1901 0.9620 0.5033 0.116 Uiso 1 1 calc R
C114 C 0.1805(6) 0.9603(5) 0.6015(4) 0.066(2) Uani 1 1 d .
H14D H 0.1974 0.9195 0.6086 0.079 Uiso 1 1 calc R
C115 C 0.2306(5) 1.0065(3) 0.7996(4) 0.0535(19) Uani 1 1 d .
C116 C 0.3213(6) 1.0049(6) 0.8196(8) 0.110(5) Uani 1 1 d .
H16D H 0.3518 0.9773 0.7979 0.133 Uiso 1 1 calc R
C117 C 0.3676(8) 1.0427(9) 0.8703(12) 0.187(11) Uani 1 1 d .
H17D H 0.4283 1.0385 0.8840 0.224 Uiso 1 1 calc R
C118 C 0.3271(9) 1.0856(7) 0.9006(8) 0.113(5) Uani 1 1 d .
H18D H 0.3585 1.1144 0.9311 0.136 Uiso 1 1 calc R
C119 C 0.2396(10) 1.0847(7) 0.8846(8) 0.128(6) Uani 1 1 d .
H19D H 0.2104 1.1117 0.9080 0.154 Uiso 1 1 calc R
C120 C 0.1890(7) 1.0461(6) 0.8351(7) 0.114(5) Uani 1 1 d .
H20D H 0.1280 1.0472 0.8264 0.137 Uiso 1 1 calc R
Zn4 Zn 0.23664(4) 0.84498(3) 0.81822(4) 0.03252(16) Uani 1 1 d .
O11 O 0.0071(3) 0.7642(2) 0.8363(2) 0.0425(10) Uani 1 1 d .
P6 P 0.05441(11) 0.68210(7) 0.94570(8) 0.0345(3) Uani 1 1 d .
C121 C 0.0799(5) 0.6492(3) 1.0321(4) 0.0430(16) Uani 1 1 d .
C122 C 0.1616(7) 0.6578(5) 1.0712(5) 0.083(3) Uani 1 1 d .
H22D H 0.2023 0.6808 1.0542 0.100 Uiso 1 1 calc R
C123 C 0.1841(8) 0.6322(7) 1.1364(6) 0.103(4) Uani 1 1 d .
H23D H 0.2405 0.6379 1.1635 0.124 Uiso 1 1 calc R
C124 C 0.1281(11) 0.6002(5) 1.1610(5) 0.096(4) Uani 1 1 d .
H24D H 0.1455 0.5824 1.2048 0.116 Uiso 1 1 calc R
C125 C 0.0449(9) 0.5921(4) 1.1239(5) 0.086(3) Uani 1 1 d .
H25D H 0.0046 0.5704 1.1427 0.103 Uiso 1 1 calc R
C126 C 0.0206(7) 0.6164(4) 1.0583(4) 0.064(2) Uani 1 1 d .
H26D H -0.0361 0.6106 1.0318 0.077 Uiso 1 1 calc R
O12 O 0.1339(3) 0.6739(2) 0.9172(2) 0.0444(11) Uani 1 1 d .
C127 C -0.0355(4) 0.6422(3) 0.8943(3) 0.0387(14) Uani 1 1 d .
C128 C -0.1200(5) 0.6512(4) 0.9024(5) 0.066(2) Uani 1 1 d .
H28D H -0.1307 0.6784 0.9358 0.079 Uiso 1 1 calc R
C129 C -0.1899(6) 0.6188(5) 0.8600(6) 0.085(3) Uani 1 1 d .
H29D H -0.2474 0.6261 0.8635 0.103 Uiso 1 1 calc R
C130 C -0.1733(6) 0.5779(4) 0.8150(5) 0.066(2) Uani 1 1 d .
H30D H -0.2190 0.5539 0.7902 0.079 Uiso 1 1 calc R
C131 C -0.0897(6) 0.5698(4) 0.8041(4) 0.064(2) Uani 1 1 d .
H31D H -0.0799 0.5427 0.7703 0.077 Uiso 1 1 calc R
C132 C -0.0226(5) 0.6019(3) 0.8434(4) 0.0456(16) Uani 1 1 d .
H32D H 0.0337 0.5967 0.8361 0.055 Uiso 1 1 calc R
O13 O 0.1951(2) 0.76144(19) 0.79909(19) 0.0316(8) Uani 1 1 d .
C133 C 0.7885(14) 0.4032(14) 0.7916(18) 0.34(3) Uani 1 1 d .
H33D H 0.7970 0.4216 0.8374 0.409 Uiso 1 1 calc R
H33E H 0.8326 0.4197 0.7691 0.409 Uiso 1 1 calc R
Cl1 Cl 0.7049(7) 0.4168(5) 0.7524(5) 0.305(6) Uani 1 1 d .
Cl2 Cl 0.8009(7) 0.3115(5) 0.8002(4) 0.264(4) Uani 1 1 d .
C134 C 0.6558(16) 0.1391(19) 0.5972(9) 0.54(2) Uani 1 1 d .
H34D H 0.6366 0.0970 0.5995 0.645 Uiso 1 1 calc R
H34E H 0.6790 0.1449 0.5561 0.645 Uiso 1 1 calc R
Cl3 Cl 0.5629(5) 0.1994(5) 0.6036(4) 0.250(4) Uani 1 1 d .
Cl4 Cl 0.7311(9) 0.1629(11) 0.6753(6) 0.505(16) Uani 1 1 d .
C135 C 0.390(3) 0.3712(12) 0.4485(19) 0.43(4) Uani 1 1 d .
H35D H 0.4426 0.3747 0.4309 0.522 Uiso 1 1 calc R
H35E H 0.3391 0.3651 0.4103 0.522 Uiso 1 1 calc R
Cl5 Cl 0.3763(17) 0.4328(9) 0.5023(11) 0.582(16) Uani 1 1 d .
Cl6 Cl 0.3985(10) 0.3137(6) 0.5145(10) 0.445(10) Uani 1 1 d .

loop_
_atom_site_aniso_label
_atom_site_aniso_U_11
_atom_site_aniso_U_22
_atom_site_aniso_U_33
_atom_site_aniso_U_23
_atom_site_aniso_U_13
_atom_site_aniso_U_12
Zn1 0.0369(4) 0.0246(3) 0.0311(3) 0.0025(3) 0.0095(3) -0.0003(3)
C1 0.036(3) 0.026(3) 0.034(3) 0.001(2) 0.007(3) -0.003(2)
C2 0.036(3) 0.030(3) 0.031(3) -0.002(2) 0.010(2) 0.000(2)
C3 0.036(3) 0.031(3) 0.033(3) 0.002(3) 0.005(2) -0.001(3)
C4 0.042(3) 0.031(3) 0.031(3) 0.001(2) 0.005(3) -0.003(3)
C5 0.079(5) 0.049(4) 0.034(4) -0.001(3) 0.015(4) 0.003(4)
C6 0.098(7) 0.059(5) 0.044(4) -0.007(4) 0.034(4) 0.000(5)
C7 0.076(6) 0.048(5) 0.054(5) -0.014(4) 0.023(4) 0.009(4)
C8 0.062(5) 0.034(4) 0.046(4) -0.005(3) 0.020(3) 0.002(3)
C9 0.037(3) 0.027(3) 0.034(3) -0.011(2) 0.008(3) -0.001(2)
C10 0.044(4) 0.038(3) 0.026(3) -0.005(2) 0.009(3) -0.002(3)
C11 0.030(3) 0.031(3) 0.033(3) -0.003(2) 0.005(2) 0.001(2)
C12 0.033(3) 0.023(3) 0.037(3) -0.003(2) 0.009(3) -0.001(2)
C13 0.034(3) 0.022(3) 0.037(3) -0.001(2) 0.008(3) 0.001(2)
C14 0.041(3) 0.029(3) 0.030(3) 0.005(2) 0.009(3) 0.000(2)
C15 0.058(4) 0.038(4) 0.039(4) 0.000(3) 0.015(3) -0.006(3)
C16 0.075(5) 0.044(4) 0.040(4) -0.007(3) 0.011(4) -0.025(4)
C17 0.056(4) 0.047(4) 0.047(4) -0.013(3) 0.009(3) -0.017(4)
C18 0.042(4) 0.033(3) 0.042(4) -0.003(3) 0.004(3) -0.005(3)
C19 0.042(3) 0.029(3) 0.030(3) -0.004(2) 0.008(3) 0.003(3)
C20 0.038(3) 0.025(3) 0.037(3) -0.003(2) 0.009(3) -0.004(2)
O1 0.054(3) 0.027(2) 0.028(2) -0.0003(17) 0.0103(19) 0.0021(19)
P1 0.0371(8) 0.0293(8) 0.0329(8) 0.0041(6) 0.0058(6) 0.0020(6)
O2 0.043(2) 0.032(2) 0.035(2) 0.0037(18) 0.0071(19) 0.0018(18)
C21 0.041(3) 0.030(3) 0.044(4) 0.008(3) 0.012(3) 0.006(3)
C22 0.078(6) 0.056(5) 0.057(5) 0.012(4) -0.001(4) -0.015(4)
C23 0.075(6) 0.079(6) 0.042(4) 0.018(4) -0.009(4) 0.011(5)
C24 0.087(6) 0.061(6) 0.051(5) 0.027(4) 0.022(5) 0.022(5)
C25 0.079(6) 0.042(4) 0.060(5) 0.021(4) 0.019(4) 0.003(4)
C26 0.056(4) 0.042(4) 0.046(4) 0.002(3) 0.010(3) 0.001(3)
C27 0.036(3) 0.047(4) 0.047(4) 0.013(3) 0.004(3) 0.001(3)
C28 0.084(7) 0.062(6) 0.097(7) -0.036(5) 0.046(6) -0.014(5)
C29 0.075(6) 0.093(8) 0.103(8) -0.042(6) 0.054(6) -0.020(6)
C30 0.063(6) 0.131(11) 0.067(6) -0.002(6) 0.027(5) -0.031(7)
C31 0.059(6) 0.078(8) 0.175(12) 0.026(8) 0.032(7) -0.022(5)
C32 0.060(5) 0.049(5) 0.125(8) 0.015(5) 0.041(5) -0.006(4)
Zn2 0.0341(4) 0.0303(4) 0.0308(3) -0.0009(3) 0.0081(3) 0.0010(3)
O3 0.040(2) 0.028(2) 0.052(3) 0.0046(19) 0.007(2) -0.0064(18)
P2 0.0303(8) 0.0269(8) 0.0379(9) 0.0007(6) 0.0032(6) 0.0034(6)
C33 0.036(3) 0.034(3) 0.038(3) 0.001(3) 0.003(3) 0.000(3)
C34 0.054(5) 0.058(5) 0.056(5) 0.008(4) 0.020(4) 0.014(4)
C35 0.059(5) 0.071(6) 0.049(4) 0.011(4) 0.015(4) -0.003(4)
C36 0.063(5) 0.074(6) 0.054(5) 0.030(4) -0.001(4) -0.004(4)
C37 0.086(6) 0.054(5) 0.079(6) 0.037(5) 0.023(5) 0.031(5)
C38 0.060(5) 0.054(5) 0.053(4) 0.020(3) 0.023(4) 0.014(4)
O4 0.037(2) 0.028(2) 0.051(3) -0.0046(19) 0.003(2) 0.0033(18)
C39 0.031(3) 0.036(3) 0.049(4) 0.003(3) 0.006(3) 0.004(3)
C40 0.052(5) 0.078(6) 0.062(5) -0.019(4) 0.015(4) -0.013(4)
C41 0.059(6) 0.126(10) 0.060(6) -0.022(6) 0.026(4) 0.022(6)
C42 0.048(5) 0.120(10) 0.083(7) 0.026(6) 0.032(5) 0.020(6)
C43 0.048(5) 0.070(7) 0.155(11) -0.007(7) 0.038(6) -0.012(5)
C44 0.054(5) 0.047(5) 0.102(7) -0.015(4) 0.030(5) -0.002(4)
C45 0.031(3) 0.031(3) 0.044(3) -0.002(3) 0.016(3) -0.004(3)
C46 0.033(3) 0.030(3) 0.041(3) 0.006(3) 0.014(3) -0.006(2)
C47 0.037(3) 0.040(4) 0.033(3) -0.001(3) 0.009(3) -0.003(3)
C48 0.053(4) 0.039(4) 0.046(4) 0.007(3) 0.017(3) -0.005(3)
C49 0.072(6) 0.041(5) 0.084(6) 0.024(4) 0.022(5) -0.011(4)
C50 0.066(5) 0.033(4) 0.112(8) 0.008(4) 0.036(5) -0.006(4)
C51 0.047(4) 0.042(4) 0.098(7) -0.020(4) 0.020(4) -0.015(3)
C52 0.038(4) 0.038(4) 0.076(5) -0.010(3) 0.017(3) -0.004(3)
C53 0.031(3) 0.028(3) 0.047(4) 0.000(3) 0.012(3) -0.004(2)
C54 0.053(4) 0.033(4) 0.065(5) 0.007(3) 0.027(4) -0.002(3)
C55 0.029(3) 0.032(3) 0.039(3) -0.010(2) 0.008(3) -0.006(2)
C56 0.033(3) 0.033(3) 0.035(3) -0.008(2) 0.005(3) -0.001(2)
C57 0.039(3) 0.039(4) 0.034(3) -0.011(3) 0.008(3) -0.007(3)
C58 0.034(3) 0.038(3) 0.034(3) -0.006(3) 0.002(3) -0.004(3)
C59 0.042(4) 0.068(5) 0.061(5) -0.007(4) -0.003(3) 0.014(4)
C60 0.038(4) 0.065(6) 0.091(7) -0.011(5) 0.013(4) 0.012(4)
C61 0.040(4) 0.063(5) 0.065(5) -0.015(4) 0.019(4) 0.000(3)
C62 0.046(4) 0.036(4) 0.056(4) -0.008(3) 0.014(3) -0.004(3)
C63 0.034(3) 0.031(3) 0.047(4) -0.013(3) 0.007(3) -0.006(2)
C64 0.037(3) 0.040(4) 0.043(4) -0.006(3) 0.004(3) 0.005(3)
O5 0.045(2) 0.036(2) 0.035(2) 0.0044(19) 0.0039(19) -0.009(2)
P3 0.0380(8) 0.0392(9) 0.0315(8) 0.0030(6) 0.0088(6) -0.0031(7)
O6 0.038(2) 0.041(3) 0.036(2) 0.0047(19) 0.0064(18) -0.0025(19)
C65 0.045(4) 0.044(4) 0.039(3) 0.000(3) 0.019(3) 0.003(3)
C66 0.055(5) 0.104(8) 0.057(5) 0.028(5) 0.020(4) 0.014(5)
C67 0.076(6) 0.123(9) 0.047(5) 0.037(5) 0.030(4) 0.031(6)
C68 0.100(7) 0.122(10) 0.036(4) 0.026(5) 0.012(5) 0.057(7)
C69 0.057(5) 0.077(6) 0.057(5) 0.018(4) 0.009(4) 0.015(4)
C70 0.059(5) 0.046(4) 0.044(4) 0.016(3) 0.004(3) 0.008(3)
C71 0.049(4) 0.042(4) 0.027(3) 0.003(3) 0.004(3) -0.002(3)
C72 0.059(5) 0.050(5) 0.096(7) -0.008(5) 0.017(5) -0.008(4)
C73 0.102(9) 0.053(6) 0.122(9) -0.022(6) 0.031(7) -0.009(6)
C74 0.077(7) 0.074(8) 0.121(9) -0.028(7) 0.021(6) 0.028(6)
C75 0.063(6) 0.106(9) 0.105(8) -0.029(7) 0.001(6) 0.034(6)
C76 0.046(4) 0.068(6) 0.079(6) -0.010(5) 0.004(4) 0.012(4)
Zn3 0.0391(4) 0.0285(4) 0.0326(3) -0.0003(3) 0.0122(3) -0.0044(3)
O7 0.029(2) 0.050(3) 0.043(3) -0.013(2) 0.0023(18) 0.004(2)
P4 0.0412(9) 0.0398(9) 0.0383(9) -0.0100(7) 0.0134(7) -0.0079(7)
O8 0.043(2) 0.046(3) 0.055(3) -0.021(2) 0.018(2) -0.011(2)
C77 0.055(4) 0.052(5) 0.049(4) 0.003(3) 0.018(3) -0.007(4)
C78 0.081(6) 0.067(6) 0.068(6) 0.017(5) 0.022(5) -0.006(5)
C79 0.138(12) 0.084(9) 0.102(10) 0.036(7) 0.022(9) 0.005(8)
C80 0.177(16) 0.108(13) 0.134(13) 0.071(11) 0.033(12) 0.005(11)
C81 0.224(18) 0.144(16) 0.060(7) -0.008(8) -0.008(9) -0.025(13)
C82 0.208(14) 0.082(8) 0.037(5) 0.004(5) 0.002(6) -0.028(8)
C83 0.044(4) 0.041(4) 0.039(4) -0.013(3) 0.016(3) -0.006(3)
C84 0.056(5) 0.058(5) 0.079(6) -0.024(4) 0.021(4) -0.007(4)
C85 0.079(7) 0.063(6) 0.109(8) -0.050(6) 0.036(6) -0.023(5)
C86 0.111(9) 0.048(5) 0.102(8) -0.031(5) 0.039(7) 0.005(5)
C87 0.067(6) 0.063(6) 0.096(7) -0.024(5) 0.023(5) 0.010(5)
C88 0.059(5) 0.054(5) 0.058(5) -0.015(4) 0.022(4) -0.006(4)
C89 0.036(3) 0.023(3) 0.032(3) 0.001(2) 0.008(2) 0.000(2)
C90 0.042(3) 0.023(3) 0.037(3) 0.005(2) 0.013(3) 0.010(2)
C91 0.041(3) 0.025(3) 0.047(4) 0.004(2) 0.019(3) 0.003(2)
C92 0.041(3) 0.031(3) 0.043(3) 0.010(3) 0.017(3) 0.007(3)
C93 0.043(4) 0.035(4) 0.051(4) 0.010(3) 0.014(3) 0.005(3)
C94 0.044(4) 0.049(4) 0.070(5) 0.016(4) 0.015(4) 0.013(3)
C95 0.041(4) 0.046(4) 0.070(5) 0.003(4) 0.020(4) 0.001(3)
C96 0.034(3) 0.040(4) 0.055(4) 0.008(3) 0.013(3) -0.005(3)
C97 0.040(3) 0.023(3) 0.040(3) -0.004(2) 0.015(3) -0.001(2)
C98 0.040(3) 0.027(3) 0.039(3) 0.001(2) 0.009(3) 0.000(3)
C99 0.034(3) 0.030(3) 0.042(3) 0.003(2) 0.017(3) -0.002(2)
C100 0.035(3) 0.023(3) 0.042(3) -0.006(2) 0.025(3) -0.005(2)
C101 0.045(3) 0.026(3) 0.042(3) 0.004(3) 0.020(3) -0.001(3)
C102 0.064(4) 0.032(3) 0.037(3) 0.002(3) 0.026(3) 0.003(3)
C103 0.104(7) 0.036(4) 0.050(4) 0.003(3) 0.043(4) 0.000(4)
C104 0.160(10) 0.032(4) 0.059(5) -0.011(3) 0.068(6) -0.007(5)
C105 0.087(6) 0.032(4) 0.065(5) -0.005(3) 0.038(5) 0.004(4)
C106 0.065(5) 0.027(3) 0.055(4) -0.002(3) 0.027(4) 0.002(3)
C107 0.042(3) 0.024(3) 0.046(4) -0.002(2) 0.024(3) -0.003(2)
C108 0.070(4) 0.027(3) 0.040(3) -0.001(3) 0.033(3) -0.002(3)
O9 0.038(2) 0.041(3) 0.040(2) 0.0088(19) 0.014(2) 0.006(2)
P5 0.0360(8) 0.0316(8) 0.0517(10) 0.0143(7) 0.0201(8) 0.0058(7)
O10 0.040(2) 0.038(3) 0.051(3) 0.015(2) 0.019(2) 0.012(2)
C109 0.029(3) 0.055(5) 0.062(5) 0.026(4) 0.010(3) 0.001(3)
C110 0.064(5) 0.072(6) 0.101(7) 0.051(6) 0.031(5) 0.021(5)
C111 0.071(7) 0.105(10) 0.156(13) 0.100(10) 0.024(8) 0.014(6)
C112 0.092(8) 0.157(14) 0.060(7) 0.048(8) -0.002(6) -0.027(8)
C113 0.142(11) 0.092(9) 0.048(5) 0.023(5) 0.007(6) -0.024(8)
C114 0.079(6) 0.072(6) 0.046(4) 0.012(4) 0.015(4) -0.017(5)
C115 0.050(4) 0.032(4) 0.082(6) 0.007(3) 0.022(4) 0.002(3)
C116 0.039(5) 0.098(9) 0.193(14) -0.052(9) 0.023(7) -0.012(5)
C117 0.056(7) 0.157(16) 0.34(3) -0.152(19) 0.033(11) -0.025(8)
C118 0.083(8) 0.100(10) 0.156(13) -0.042(9) 0.027(8) -0.018(7)
C119 0.126(12) 0.109(11) 0.171(14) -0.086(11) 0.076(11) -0.031(9)
C120 0.062(6) 0.121(11) 0.169(12) -0.085(10) 0.047(7) -0.016(6)
Zn4 0.0301(3) 0.0254(3) 0.0419(4) 0.0047(3) 0.0079(3) 0.0011(3)
O11 0.063(3) 0.028(2) 0.044(2) -0.0063(19) 0.027(2) -0.010(2)
P6 0.0453(9) 0.0197(7) 0.0444(9) 0.0003(6) 0.0224(7) -0.0017(6)
C121 0.057(4) 0.027(3) 0.050(4) 0.006(3) 0.023(3) 0.006(3)
C122 0.072(6) 0.103(9) 0.077(7) 0.039(6) 0.024(5) 0.017(6)
C123 0.080(7) 0.153(13) 0.067(7) 0.021(7) -0.003(6) 0.037(8)
C124 0.160(13) 0.075(7) 0.052(6) 0.025(5) 0.019(7) -0.001(8)
C125 0.148(11) 0.047(5) 0.072(7) 0.003(4) 0.044(7) -0.022(6)
C126 0.102(7) 0.037(4) 0.066(5) -0.002(4) 0.043(5) -0.019(4)
O12 0.050(3) 0.030(2) 0.061(3) -0.004(2) 0.029(2) -0.005(2)
C127 0.041(3) 0.025(3) 0.052(4) 0.005(3) 0.016(3) 0.004(3)
C128 0.056(5) 0.057(5) 0.090(6) -0.016(5) 0.029(5) -0.001(4)
C129 0.038(5) 0.077(7) 0.139(10) 0.009(7) 0.015(5) -0.006(4)
C130 0.049(5) 0.058(5) 0.082(6) -0.003(5) -0.003(4) -0.013(4)
C131 0.079(6) 0.060(5) 0.049(5) -0.013(4) 0.006(4) -0.016(4)
C132 0.045(4) 0.046(4) 0.048(4) 0.001(3) 0.014(3) -0.002(3)
O13 0.033(2) 0.030(2) 0.033(2) 0.0015(17) 0.0090(16) -0.0010(18)
C133 0.127(16) 0.34(4) 0.48(5) -0.32(4) -0.09(2) 0.09(2)
Cl1 0.311(11) 0.344(14) 0.254(9) -0.151(10) 0.056(8) 0.045(10)
Cl2 0.365(12) 0.251(9) 0.164(5) -0.016(6) 0.035(6) -0.095(8)
C134 0.17(2) 1.41(7) 0.058(13) 0.18(2) 0.062(14) 0.36(3)
Cl3 0.252(8) 0.322(11) 0.196(6) -0.002(7) 0.094(5) -0.027(7)
Cl4 0.400(16) 0.89(4) 0.262(11) 0.158(17) 0.149(11) 0.35(2)
C135 0.57(7) 0.121(19) 0.39(5) -0.10(3) -0.35(5) 0.12(3)
Cl5 0.78(4) 0.29(2) 0.62(4) -0.01(2) 0.06(3) 0.13(2)
Cl6 0.386(17) 0.253(13) 0.70(3) 0.002(17) 0.129(18) 0.135(12)

loop_
_atom_type_symbol
_atom_type_description
_atom_type_scat_dispersion_real
_atom_type_scat_dispersion_imag
_atom_type_scat_source
C C 0.0033 0.0016 'International Tables Vol C Tables 4.2.6.8 and 6.1.1.4'
H H 0.0000 0.0000 'International Tables Vol C Tables 4.2.6.8 and 6.1.1.4'
Cl Cl 0.1484 0.1585 'International Tables Vol C Tables 4.2.6.8 and 6.1.1.4'
O O 0.0106 0.0060 'International Tables Vol C Tables 4.2.6.8 and 6.1.1.4'
P P 0.1023 0.0942 'International Tables Vol C Tables 4.2.6.8 and 6.1.1.4'
Zn Zn 0.2839 1.4301 'International Tables Vol C Tables 4.2.6.8 and 6.1.1.4'

loop_
_geom_angle_atom_site_label_1
_geom_angle_atom_site_label_2
_geom_angle_atom_site_label_3
_geom_angle
O12 Zn1 O13 120.80(19)
O12 Zn1 O8 101.3(2)
O13 Zn1 O8 111.1(2)
O12 Zn1 O4 98.4(2)
O13 Zn1 O4 118.08(19)
O8 Zn1 O4 104.7(2)
O12 Zn1 Zn3 130.30(15)
O13 Zn1 Zn3 36.13(12)
O8 Zn1 Zn3 126.91(15)
O4 Zn1 Zn3 81.99(14)
O12 Zn1 Zn2 84.72(15)
O13 Zn1 Zn2 36.20(12)
O8 Zn1 Zn2 120.41(16)
O4 Zn1 Zn2 133.29(13)
Zn3 Zn1 Zn2 62.36(2)
C2 C1 C9 121.2(5)
C2 C1 C11 116.9(5)
C9 C1 C11 121.9(5)
O1 C2 C1 122.9(5)
O1 C2 C3 118.5(5)
C1 C2 C3 118.5(5)
C4 C3 C2 120.7(6)
C4 C3 P1 123.0(5)
C2 C3 P1 116.1(4)
C3 C4 C10 120.3(6)
C3 C4 H4A 119.9
C10 C4 H4A 119.8
C6 C5 C10 120.6(7)
C6 C5 H5A 119.7
C10 C5 H5A 119.7
C5 C6 C7 119.1(7)
C5 C6 H6A 120.4
C7 C6 H6A 120.5
C8 C7 C6 121.8(7)
C8 C7 H7A 119.1
C6 C7 H7A 119.2
C7 C8 C9 120.6(7)
C7 C8 H8A 119.8
C9 C8 H8A 119.6
C1 C9 C8 122.6(6)
C1 C9 C10 119.9(5)
C8 C9 C10 117.5(6)
C4 C10 C5 120.5(6)
C4 C10 C9 119.2(5)
C5 C10 C9 120.3(6)
C12 C11 C19 118.6(5)
C12 C11 C1 120.6(5)
C19 C11 C1 120.7(5)
O3 C12 C11 124.1(6)
O3 C12 C13 115.9(5)
C11 C12 C13 120.0(5)
C14 C13 C12 121.1(5)
C14 C13 P2 124.3(5)
C12 C13 P2 114.4(4)
C13 C14 C20 120.9(6)
C13 C14 H14A 119.5
C20 C14 H14A 119.5
C16 C15 C20 123.3(7)
C16 C15 H15A 118.4
C20 C15 H15A 118.3
C15 C16 C17 119.2(7)
C15 C16 H16A 120.3
C17 C16 H16A 120.5
C18 C17 C16 119.3(7)
C18 C17 H17A 120.3
C16 C17 H17A 120.4
C19 C18 C17 122.1(7)
C19 C18 H18A 118.9
C17 C18 H18A 119.0
C18 C19 C20 117.2(6)
C18 C19 C11 121.8(6)
C20 C19 C11 120.9(5)
C15 C20 C14 123.2(6)
C15 C20 C19 118.7(6)
C14 C20 C19 118.1(5)
C2 O1 Zn2 125.2(4)
O2 P1 C3 112.2(3)
O2 P1 C21 109.6(3)
C3 P1 C21 107.2(3)
O2 P1 C27 111.6(3)
C3 P1 C27 109.7(3)
C21 P1 C27 106.3(3)
P1 O2 Zn2 112.6(2)
C26 C21 C22 119.9(6)
C26 C21 P1 120.0(5)
C22 C21 P1 120.0(5)
C23 C22 C21 119.0(8)
C23 C22 H22A 120.5
C21 C22 H22A 120.5
C24 C23 C22 120.4(8)
C24 C23 H23A 119.8
C22 C23 H23A 119.8
C23 C24 C25 120.3(7)
C23 C24 H24A 119.8
C25 C24 H24A 119.9
C26 C25 C24 120.8(8)
C26 C25 H25A 119.6
C24 C25 H25A 119.6
C25 C26 C21 119.5(7)
C25 C26 H26A 120.2
C21 C26 H26A 120.3
C28 C27 C32 118.8(8)
C28 C27 P1 118.2(6)
C32 C27 P1 123.0(6)
C27 C28 C29 121.0(9)
C27 C28 H28A 119.5
C29 C28 H28A 119.5
C30 C29 C28 120.6(10)
C30 C29 H29A 119.7
C28 C29 H29A 119.7
C29 C30 C31 121.1(9)
C29 C30 H30A 119.5
C31 C30 H30A 119.4
C30 C31 C32 118.4(10)
C30 C31 H31A 120.8
C32 C31 H31A 120.8
C27 C32 C31 119.9(10)
C27 C32 H32A 120.0
C31 C32 H32A 120.1
O11 Zn2 O1 108.67(18)
O11 Zn2 O13 113.44(19)
O1 Zn2 O13 103.30(18)
O11 Zn2 O2 114.6(2)
O1 Zn2 O2 96.34(17)
O13 Zn2 O2 117.82(17)
O11 Zn2 Zn1 83.63(15)
O1 Zn2 Zn1 96.44(13)
O13 Zn2 Zn1 35.44(11)
O2 Zn2 Zn1 152.77(13)
C12 O3 Zn3 139.6(4)
O4 P2 C39 109.7(3)
O4 P2 C33 109.3(3)
C39 P2 C33 109.8(3)
O4 P2 C13 115.5(3)
C39 P2 C13 108.6(3)
C33 P2 C13 103.6(3)
C38 C33 C34 116.7(6)
C38 C33 P2 124.7(5)
C34 C33 P2 118.2(5)
C35 C34 C33 121.8(7)
C35 C34 H34A 119.1
C33 C34 H34A 119.1
C34 C35 C36 119.9(8)
C34 C35 H35A 120.1
C36 C35 H35A 120.0
C37 C36 C35 119.8(8)
C37 C36 H36A 120.2
C35 C36 H36A 120.0
C36 C37 C38 120.0(8)
C36 C37 H37A 119.9
C38 C37 H37A 120.1
C33 C38 C37 121.6(7)
C33 C38 H38A 119.2
C37 C38 H38A 119.2
P2 O4 Zn1 145.5(3)
C40 C39 C44 117.4(7)
C40 C39 P2 122.7(6)
C44 C39 P2 119.8(6)
C41 C40 C39 120.1(8)
C41 C40 H40A 120.0
C39 C40 H40A 120.0
C40 C41 C42 120.0(9)
C40 C41 H41A 120.0
C42 C41 H41A 119.9
C43 C42 C41 119.6(8)
C43 C42 H42A 120.2
C41 C42 H42A 120.2
C42 C43 C44 120.8(10)
C42 C43 H43A 119.7
C44 C43 H43A 119.5
C43 C44 C39 121.9(8)
C43 C44 H44A 119.1
C39 C44 H44A 119.0
C46 C45 C53 119.8(6)
C46 C45 C55 118.5(5)
C53 C45 C55 121.6(5)
O5 C46 C45 121.3(5)
O5 C46 C47 119.8(5)
C45 C46 C47 118.9(5)
C48 C47 C46 121.3(6)
C48 C47 P3 124.0(5)
C46 C47 P3 114.7(5)
C47 C48 C54 120.3(6)
C47 C48 H48A 119.8
C54 C48 H48A 119.8
C50 C49 C54 119.3(8)
C50 C49 H49A 120.3
C54 C49 H49A 120.5
C49 C50 C51 121.8(8)
C49 C50 H50A 119.0
C51 C50 H50A 119.2
C52 C51 C50 122.2(8)
C52 C51 H51A 118.9
C50 C51 H51A 118.9
C51 C52 C53 119.1(8)
C51 C52 H52A 120.5
C53 C52 H52A 120.4
C54 C53 C52 118.7(6)
C54 C53 C45 119.9(6)
C52 C53 C45 121.4(6)
C48 C54 C53 119.7(6)
C48 C54 C49 121.2(7)
C53 C54 C49 119.0(7)
C56 C55 C63 118.1(6)
C56 C55 C45 118.6(5)
C63 C55 C45 123.1(5)
O7 C56 C55 122.5(6)
O7 C56 C57 117.9(5)
C55 C56 C57 119.6(6)
C58 C57 C56 121.3(6)
C58 C57 P4 124.5(5)
C56 C57 P4 114.2(5)
C57 C58 C64 120.3(6)
C57 C58 H58A 119.9
C64 C58 H58A 119.8
C60 C59 C64 121.3(8)
C60 C59 H59A 119.4
C64 C59 H59A 119.3
C61 C60 C59 120.4(7)
C61 C60 H60A 119.8
C59 C60 H60A 119.8
C60 C61 C62 122.1(7)
C60 C61 H61A 118.9
C62 C61 H61A 118.9
C61 C62 C63 120.2(7)
C61 C62 H62A 119.9
C63 C62 H62A 119.9
C55 C63 C64 120.5(6)
C55 C63 C62 121.7(6)
C64 C63 C62 117.7(6)
C58 C64 C59 122.4(7)
C58 C64 C63 119.6(6)
C59 C64 C63 118.0(6)
C46 O5 Zn3 126.5(4)
O6 P3 C47 113.0(3)
O6 P3 C71 111.8(3)
C47 P3 C71 107.8(3)
O6 P3 C65 107.4(3)
C47 P3 C65 110.6(3)
C71 P3 C65 106.1(3)
P3 O6 Zn3 113.6(2)
C70 C65 C66 120.0(7)
C70 C65 P3 118.5(5)
C66 C65 P3 121.4(6)
C67 C66 C65 119.3(8)
C67 C66 H66A 120.4
C65 C66 H66A 120.3
C66 C67 C68 119.3(8)
C66 C67 H67A 120.2
C68 C67 H67A 120.5
C69 C68 C67 119.2(8)
C69 C68 H68A 120.3
C67 C68 H68A 120.5
C68 C69 C70 122.1(8)
C68 C69 H69A 119.1
C70 C69 H69A 118.8
C65 C70 C69 120.0(7)
C65 C70 H70A 120.0
C69 C70 H70A 120.0
C76 C71 C72 120.3(8)
C76 C71 P3 122.3(6)
C72 C71 P3 117.3(6)
C73 C72 C71 118.3(9)
C73 C72 H72A 120.8
C71 C72 H72A 120.9
C72 C73 C74 120.3(10)
C72 C73 H73A 119.8
C74 C73 H73A 119.9
C75 C74 C73 120.9(9)
C75 C74 H74A 119.5
C73 C74 H74A 119.5
C76 C75 C74 119.0(11)
C76 C75 H75A 120.4
C74 C75 H75A 120.6
C75 C76 C71 121.1(10)
C75 C76 H76A 119.5
C71 C76 H76A 119.4
O3 Zn3 O5 109.7(2)
O3 Zn3 O13 114.47(19)
O5 Zn3 O13 106.90(18)
O3 Zn3 O6 109.8(2)
O5 Zn3 O6 95.71(17)
O13 Zn3 O6 118.29(18)
O3 Zn3 Zn1 85.82(14)
O5 Zn3 Zn1 99.15(12)
O13 Zn3 Zn1 35.72(12)
O6 Zn3 Zn1 153.29(13)
C56 O7 Zn4 139.7(4)
O8 P4 C57 114.2(3)
O8 P4 C83 110.7(3)
C57 P4 C83 109.1(3)
O8 P4 C77 107.8(3)
C57 P4 C77 105.5(3)
C83 P4 C77 109.2(3)
P4 O8 Zn1 146.8(3)
C82 C77 C78 121.5(9)
C82 C77 P4 122.2(8)
C78 C77 P4 116.2(6)
C79 C78 C77 123.4(11)
C79 C78 H78A 118.6
C77 C78 H78A 118.1
C80 C79 C78 119.5(14)
C80 C79 H79A 120.4
C78 C79 H79A 120.1
C79 C80 C81 119.5(12)
C79 C80 H80A 120.3
C81 C80 H80A 120.2
C82 C81 C80 121.0(12)
C82 C81 H81A 119.3
C80 C81 H81A 119.7
C77 C82 C81 114.9(12)
C77 C82 H82A 122.5
C81 C82 H82A 122.7
C84 C83 C88 120.1(7)
C84 C83 P4 121.0(6)
C88 C83 P4 118.7(5)
C83 C84 C85 119.1(8)
C83 C84 H84A 120.5
C85 C84 H84A 120.4
C86 C85 C84 119.2(8)
C86 C85 H85A 120.3
C84 C85 H85A 120.5
C87 C86 C85 122.4(9)
C87 C86 H86A 118.8
C85 C86 H86A 118.9
C86 C87 C88 119.4(9)
C86 C87 H87A 120.2
C88 C87 H87A 120.4
C83 C88 C87 119.9(8)
C83 C88 H88A 120.1
C87 C88 H88A 120.0
C90 C89 C97 120.2(5)
C90 C89 C99 117.2(5)
C97 C89 C99 122.5(5)
O9 C90 C89 121.7(5)
O9 C90 C91 119.3(5)
C89 C90 C91 118.9(5)
C92 C91 C90 120.4(6)
C92 C91 P5 124.9(5)
C90 C91 P5 114.7(5)
C91 C92 C98 121.6(6)
C91 C92 H92A 119.3
C98 C92 H92A 119.2
C94 C93 C98 121.7(6)
C94 C93 H93A 119.1
C98 C93 H93A 119.2
C93 C94 C95 118.3(7)
C93 C94 H94A 120.8
C95 C94 H94A 120.9
C96 C95 C94 121.8(7)
C96 C95 H95A 119.2
C94 C95 H95A 119.0
C95 C96 C97 121.4(7)
C95 C96 H96A 119.3
C97 C96 H96A 119.3
C89 C97 C96 121.8(6)
C89 C97 C98 120.2(5)
C96 C97 C98 118.0(6)
C92 C98 C93 122.6(6)
C92 C98 C97 118.7(6)
C93 C98 C97 118.7(6)
C100 C99 C107 118.4(5)
C100 C99 C89 121.0(5)
C107 C99 C89 120.4(5)
O11 C100 C99 124.4(6)
O11 C100 C101 115.9(5)
C99 C100 C101 119.8(5)
C102 C101 C100 121.6(6)
C102 C101 P6 123.9(5)
C100 C101 P6 114.4(4)
C101 C102 C108 120.1(6)
C101 C102 H2D 119.9
C108 C102 H2D 120.0
C104 C103 C108 120.5(7)
C104 C103 H3D 119.7
C108 C103 H3D 119.8
C103 C104 C105 120.5(7)
C103 C104 H4D 119.8
C105 C104 H4D 119.8
C106 C105 C104 120.9(7)
C106 C105 H5D 119.6
C104 C105 H5D 119.5
C105 C106 C107 122.0(7)
C105 C106 H6D 119.0
C107 C106 H6D 119.1
C106 C107 C99 121.9(6)
C106 C107 C108 116.9(6)
C99 C107 C108 121.1(6)
C102 C108 C103 122.0(6)
C102 C108 C107 118.9(5)
C103 C108 C107 119.0(6)
C90 O9 Zn4 127.3(4)
O10 P5 C115 111.6(3)
O10 P5 C91 113.6(3)
C115 P5 C91 107.0(3)
O10 P5 C109 107.5(3)
C115 P5 C109 107.2(4)
C91 P5 C109 109.8(3)
P5 O10 Zn4 114.8(3)
C114 C109 C110 119.5(8)
C114 C109 P5 119.1(6)
C110 C109 P5 121.4(7)
C109 C110 C111 119.4(12)
C109 C110 H10D 120.2
C111 C110 H10D 120.5
C110 C111 C112 117.8(11)
C110 C111 H11D 121.1
C112 C111 H11D 121.1
C113 C112 C111 122.2(10)
C113 C112 H12D 118.9
C111 C112 H12D 119.0
C114 C113 C112 118.3(12)
C114 C113 H13D 120.7
C112 C113 H13D 121.0
C113 C114 C109 122.8(11)
C113 C114 H14D 118.6
C109 C114 H14D 118.6
C120 C115 C116 116.4(9)
C120 C115 P5 123.0(7)
C116 C115 P5 120.4(7)
C117 C116 C115 122.1(11)
C117 C116 H16D 119.1
C115 C116 H16D 118.8
C118 C117 C116 121.3(12)
C118 C117 H17D 119.4
C116 C117 H17D 119.3
C119 C118 C117 116.5(12)
C119 C118 H18D 121.7
C117 C118 H18D 121.8
C118 C119 C120 124.4(12)
C118 C119 H19D 117.8
C120 C119 H19D 117.8
C115 C120 C119 118.8(10)
C115 C120 H20D 120.5
C119 C120 H20D 120.6
O7 Zn4 O9 111.81(19)
O7 Zn4 O13 118.10(19)
O9 Zn4 O13 104.87(18)
O7 Zn4 O10 109.8(2)
O9 Zn4 O10 94.71(18)
O13 Zn4 O10 114.92(19)
C100 O11 Zn2 138.0(4)
O12 P6 C127 110.3(3)
O12 P6 C101 114.4(3)
C127 P6 C101 110.2(3)
O12 P6 C121 106.6(3)
C127 P6 C121 108.8(3)
C101 P6 C121 106.3(3)
C122 C121 C126 119.6(8)
C122 C121 P6 117.5(6)
C126 C121 P6 122.9(7)
C121 C122 C123 119.2(10)
C121 C122 H22D 120.5
C123 C122 H22D 120.3
C124 C123 C122 121.2(12)
C124 C123 H23D 119.5
C122 C123 H23D 119.3
C123 C124 C125 121.1(10)
C123 C124 H24D 119.1
C125 C124 H24D 119.8
C124 C125 C126 119.1(10)
C124 C125 H25D 120.3
C126 C125 H25D 120.5
C121 C126 C125 119.7(10)
C121 C126 H26D 120.1
C125 C126 H26D 120.2
P6 O12 Zn1 144.4(3)
C128 C127 C132 118.4(7)
C128 C127 P6 121.4(6)
C132 C127 P6 120.2(5)
C127 C128 C129 119.7(8)
C127 C128 H28D 120.1
C129 C128 H28D 120.2
C130 C129 C128 119.5(9)
C130 C129 H29D 120.4
C128 C129 H29D 120.2
C129 C130 C131 121.8(8)
C129 C130 H30D 119.1
C131 C130 H30D 119.2
C132 C131 C130 118.9(8)
C132 C131 H31D 120.5
C130 C131 H31D 120.6
C131 C132 C127 121.6(7)
C131 C132 H32D 119.3
C127 C132 H32D 119.1
Zn1 O13 Zn3 108.1(2)
Zn1 O13 Zn4 108.60(19)
Zn3 O13 Zn4 109.18(18)
Zn1 O13 Zn2 108.36(18)
Zn3 O13 Zn2 112.85(19)
Zn4 O13 Zn2 109.6(2)
Cl1 C133 Cl2 108.6(16)
Cl1 C133 H33D 109.5
Cl2 C133 H33D 109.4
Cl1 C133 H33E 110.9
Cl2 C133 H33E 110.2
H33D C133 H33E 108.3
Cl4 C134 Cl3 95.7(16)
Cl4 C134 H34D 120.3
Cl3 C134 H34D 118.8
Cl4 C134 H34E 105.9
Cl3 C134 H34E 105.9
H34D C134 H34E 108.6
Cl5 C135 Cl6 95(2)
Cl5 C135 H35D 112.8
Cl6 C135 H35D 112.8
Cl5 C135 H35E 112.5
Cl6 C135 H35E 112.6
H35D C135 H35E 110.1

loop_
_geom_bond_atom_site_label_1
_geom_bond_atom_site_label_2
_geom_bond_distance
Zn1 O12 1.926(4)
Zn1 O13 1.930(4)
Zn1 O8 1.947(4)
Zn1 O4 1.955(4)
Zn1 Zn3 3.1415(10)
Zn1 Zn2 3.1592(10)
C1 C2 1.374(8)
C1 C9 1.410(8)
C1 C11 1.465(8)
C2 O1 1.314(7)
C2 C3 1.452(8)
C3 C4 1.385(8)
C3 P1 1.785(6)
C4 C10 1.403(9)
C4 H4A 0.9400
C5 C6 1.362(12)
C5 C10 1.419(9)
C5 H5A 0.9400
C6 C7 1.418(12)
C6 H6A 0.9400
C7 C8 1.365(10)
C7 H7A 0.9400
C8 C9 1.419(9)
C8 H8A 0.9400
C9 C10 1.429(9)
C11 C12 1.382(8)
C11 C19 1.445(9)
C12 O3 1.311(7)
C12 C13 1.446(8)
C13 C14 1.364(8)
C13 P2 1.799(6)
C14 C20 1.420(9)
C14 H14A 0.9400
C15 C16 1.334(10)
C15 C20 1.413(9)
C15 H15A 0.9400
C16 C17 1.411(11)
C16 H16A 0.9400
C17 C18 1.404(10)
C17 H17A 0.9400
C18 C19 1.396(9)
C18 H18A 0.9400
C19 C20 1.429(9)
O1 Zn2 1.956(4)
P1 O2 1.513(5)
P1 C21 1.800(6)
P1 C27 1.800(7)
O2 Zn2 2.006(4)
C21 C26 1.381(10)
C21 C22 1.423(11)
C22 C23 1.386(11)
C22 H22A 0.9400
C23 C24 1.352(13)
C23 H23A 0.9400
C24 C25 1.405(13)
C24 H24A 0.9400
C25 C26 1.360(10)
C25 H25A 0.9400
C26 H26A 0.9400
C27 C28 1.351(11)
C27 C32 1.383(11)
C28 C29 1.410(13)
C28 H28A 0.9400
C29 C30 1.302(16)
C29 H29A 0.9400
C30 C31 1.395(17)
C30 H30A 0.9400
C31 C32 1.415(13)
C31 H31A 0.9400
C32 H32A 0.9400
Zn2 O11 1.887(4)
Zn2 O13 1.966(4)
O3 Zn3 1.874(4)
P2 O4 1.496(5)
P2 C39 1.773(7)
P2 C33 1.784(7)
C33 C38 1.376(10)
C33 C34 1.380(10)
C34 C35 1.361(11)
C34 H34A 0.9400
C35 C36 1.375(13)
C35 H35A 0.9400
C36 C37 1.346(12)
C36 H36A 0.9400
C37 C38 1.381(11)
C37 H37A 0.9400
C38 H38A 0.9400
C39 C40 1.402(11)
C39 C44 1.405(11)
C40 C41 1.381(12)
C40 H40A 0.9400
C41 C42 1.438(16)
C41 H41A 0.9400
C42 C43 1.318(16)
C42 H42A 0.9400
C43 C44 1.386(13)
C43 H43A 0.9400
C44 H44A 0.9400
C45 C46 1.405(9)
C45 C53 1.433(9)
C45 C55 1.463(9)
C46 O5 1.309(7)
C46 C47 1.438(8)
C47 C48 1.385(9)
C47 P3 1.774(7)
C48 C54 1.406(10)
C48 H48A 0.9400
C49 C50 1.335(13)
C49 C54 1.447(10)
C49 H49A 0.9400
C50 C51 1.395(13)
C50 H50A 0.9400
C51 C52 1.352(11)
C51 H51A 0.9400
C52 C53 1.434(9)
C52 H52A 0.9400
C53 C54 1.426(10)
C55 C56 1.414(8)
C55 C63 1.432(9)
C56 O7 1.312(7)
C56 C57 1.440(9)
C57 C58 1.376(9)
C57 P4 1.780(7)
C58 C64 1.398(9)
C58 H58A 0.9400
C59 C60 1.391(12)
C59 C64 1.412(9)
C59 H59A 0.9400
C60 C61 1.338(12)
C60 H60A 0.9400
C61 C62 1.367(11)
C61 H61A 0.9400
C62 C63 1.447(9)
C62 H62A 0.9400
C63 C64 1.437(9)
O5 Zn3 1.946(4)
P3 O6 1.514(5)
P3 C71 1.799(7)
P3 C65 1.801(7)
O6 Zn3 1.986(4)
C65 C70 1.363(10)
C65 C66 1.396(10)
C66 C67 1.391(11)
C66 H66A 0.9400
C67 C68 1.412(13)
C67 H67A 0.9400
C68 C69 1.339(13)
C68 H68A 0.9400
C69 C70 1.372(10)
C69 H69A 0.9400
C70 H70A 0.9400
C71 C76 1.387(11)
C71 C72 1.395(11)
C72 C73 1.384(14)
C72 H72A 0.9400
C73 C74 1.390(15)
C73 H73A 0.9400
C74 C75 1.375(17)
C74 H74A 0.9400
C75 C76 1.362(13)
C75 H75A 0.9400
C76 H76A 0.9400
Zn3 O13 1.949(4)
O7 Zn4 1.879(4)
P4 O8 1.499(5)
P4 C83 1.792(7)
P4 C77 1.792(8)
C77 C82 1.367(12)
C77 C78 1.405(12)
C78 C79 1.349(15)
C78 H78A 0.9400
C79 C80 1.34(2)
C79 H79A 0.9400
C80 C81 1.45(2)
C80 H80A 0.9400
C81 C82 1.46(2)
C81 H81A 0.9400
C82 H82A 0.9400
C83 C84 1.376(10)
C83 C88 1.377(11)
C84 C85 1.393(13)
C84 H84A 0.9400
C85 C86 1.364(15)
C85 H85A 0.9400
C86 C87 1.334(14)
C86 H86A 0.9400
C87 C88 1.386(12)
C87 H87A 0.9400
C88 H88A 0.9400
C89 C90 1.378(8)
C89 C97 1.412(9)
C89 C99 1.472(8)
C90 O9 1.327(7)
C90 C91 1.453(8)
C91 C92 1.354(9)
C91 P5 1.792(6)
C92 C98 1.398(9)
C92 H92A 0.9400
C93 C94 1.380(10)
C93 C98 1.406(9)
C93 H93A 0.9400
C94 C95 1.405(11)
C94 H94A 0.9400
C95 C96 1.336(10)
C95 H95A 0.9400
C96 C97 1.416(9)
C96 H96A 0.9400
C97 C98 1.425(9)
C99 C100 1.389(8)
C99 C107 1.429(9)
C100 O11 1.311(7)
C100 C101 1.443(9)
C101 C102 1.368(9)
C101 P6 1.797(7)
C102 C108 1.408(9)
C102 H2D 0.9400
C103 C104 1.337(11)
C103 C108 1.415(9)
C103 H3D 0.9400
C104 C105 1.403(12)
C104 H4D 0.9400
C105 C106 1.321(10)
C105 H5D 0.9400
C106 C107 1.415(9)
C106 H6D 0.9400
C107 C108 1.431(9)
O9 Zn4 1.941(4)
P5 O10 1.499(5)
P5 C115 1.768(9)
P5 C109 1.795(7)
O10 Zn4 2.011(4)
C109 C114 1.354(12)
C109 C110 1.385(12)
C110 C111 1.390(15)
C110 H10D 0.9400
C111 C112 1.40(2)
C111 H11D 0.9400
C112 C113 1.35(2)
C112 H12D 0.9400
C113 C114 1.346(12)
C113 H13D 0.9400
C114 H14D 0.9400
C115 C120 1.381(12)
C115 C116 1.399(12)
C116 C117 1.383(18)
C116 H16D 0.9400
C117 C118 1.359(18)
C117 H17D 0.9400
C118 C119 1.347(18)
C118 H18D 0.9400
C119 C120 1.406(16)
C119 H19D 0.9400
C120 H20D 0.9400
Zn4 O13 1.963(4)
P6 O12 1.503(5)
P6 C127 1.783(7)
P6 C121 1.828(7)
C121 C122 1.362(13)
C121 C126 1.376(10)
C122 C123 1.388(14)
C122 H22D 0.9400
C123 C124 1.311(18)
C123 H23D 0.9400
C124 C125 1.365(17)
C124 H24D 0.9400
C125 C126 1.385(14)
C125 H25D 0.9400
C126 H26D 0.9400
C127 C128 1.397(10)
C127 C132 1.398(10)
C128 C129 1.421(13)
C128 H28D 0.9400
C129 C130 1.340(14)
C129 H29D 0.9400
C130 C131 1.397(13)
C130 H30D 0.9400
C131 C132 1.364(11)
C131 H31D 0.9400
C132 H32D 0.9400
C133 Cl1 1.41(2)
C133 Cl2 2.03(3)
C133 H33D 0.9800
C133 H33E 0.9800
C134 Cl4 1.81(3)
C134 Cl3 2.01(3)
C134 H34D 0.9800
C134 H34E 0.9800
C135 Cl5 1.77(3)
C135 Cl6 1.81(4)
C135 H35D 0.9800
C135 H35E 0.9800

loop_
_geom_torsion_atom_site_label_1
_geom_torsion_atom_site_label_2
_geom_torsion_atom_site_label_3
_geom_torsion_atom_site_label_4
_geom_torsion
C9 C1 C2 O1 -180.0(6)
C11 C1 C2 O1 0.7(9)
C9 C1 C2 C3 2.9(9)
C11 C1 C2 C3 -176.4(5)
O1 C2 C3 C4 177.2(6)
C1 C2 C3 C4 -5.6(9)
O1 C2 C3 P1 2.9(7)
C1 C2 C3 P1 -179.9(5)
C2 C3 C4 C10 3.1(9)
P1 C3 C4 C10 177.0(5)
C10 C5 C6 C7 0.6(14)
C5 C6 C7 C8 -4.3(14)
C6 C7 C8 C9 5.1(13)
C2 C1 C9 C8 179.0(6)
C11 C1 C9 C8 -1.8(9)
C2 C1 C9 C10 2.0(9)
C11 C1 C9 C10 -178.7(6)
C7 C8 C9 C1 -179.1(7)
C7 C8 C9 C10 -2.1(10)
C3 C4 C10 C5 -178.2(7)
C3 C4 C10 C9 1.9(9)
C6 C5 C10 C4 -177.7(8)
C6 C5 C10 C9 2.2(12)
C1 C9 C10 C4 -4.5(9)
C8 C9 C10 C4 178.4(6)
C1 C9 C10 C5 175.6(6)
C8 C9 C10 C5 -1.5(10)
C2 C1 C11 C12 -75.6(8)
C9 C1 C11 C12 105.1(7)
C2 C1 C11 C19 100.1(7)
C9 C1 C11 C19 -79.2(8)
C19 C11 C12 O3 173.6(6)
C1 C11 C12 O3 -10.5(9)
C19 C11 C12 C13 -4.6(8)
C1 C11 C12 C13 171.2(5)
O3 C12 C13 C14 -172.3(6)
C11 C12 C13 C14 6.1(9)
O3 C12 C13 P2 12.3(7)
C11 C12 C13 P2 -169.3(5)
C12 C13 C14 C20 -1.4(9)
P2 C13 C14 C20 173.6(5)
C20 C15 C16 C17 0.8(12)
C15 C16 C17 C18 1.6(11)
C16 C17 C18 C19 -0.1(11)
C17 C18 C19 C20 -3.7(10)
C17 C18 C19 C11 178.1(6)
C12 C11 C19 C18 176.9(6)
C1 C11 C19 C18 1.1(9)
C12 C11 C19 C20 -1.2(9)
C1 C11 C19 C20 -177.1(5)
C16 C15 C20 C14 173.6(7)
C16 C15 C20 C19 -4.7(10)
C13 C14 C20 C15 177.3(6)
C13 C14 C20 C19 -4.4(9)
C18 C19 C20 C15 5.9(9)
C11 C19 C20 C15 -175.9(6)
C18 C19 C20 C14 -172.5(6)
C11 C19 C20 C14 5.7(9)
C1 C2 O1 Zn2 132.8(5)
C3 C2 O1 Zn2 -50.1(7)
C4 C3 P1 O2 -121.3(5)
C2 C3 P1 O2 52.9(5)
C4 C3 P1 C21 -1.0(6)
C2 C3 P1 C21 173.2(5)
C4 C3 P1 C27 114.0(6)
C2 C3 P1 C27 -71.8(5)
C3 P1 O2 Zn2 -54.9(3)
C21 P1 O2 Zn2 -173.9(3)
C27 P1 O2 Zn2 68.7(3)
O2 P1 C21 C26 18.9(6)
C3 P1 C21 C26 -103.1(6)
C27 P1 C21 C26 139.7(6)
O2 P1 C21 C22 -163.7(6)
C3 P1 C21 C22 74.3(7)
C27 P1 C21 C22 -43.0(7)
C26 C21 C22 C23 4.2(13)
P1 C21 C22 C23 -173.1(7)
C21 C22 C23 C24 -3.7(14)
C22 C23 C24 C25 1.0(14)
C23 C24 C25 C26 1.3(13)
C24 C25 C26 C21 -0.8(12)
C22 C21 C26 C25 -2.0(11)
P1 C21 C26 C25 175.3(6)
O2 P1 C27 C28 52.2(7)
C3 P1 C27 C28 177.2(7)
C21 P1 C27 C28 -67.2(7)
O2 P1 C27 C32 -126.2(7)
C3 P1 C27 C32 -1.2(8)
C21 P1 C27 C32 114.4(7)
C32 C27 C28 C29 -2.1(15)
P1 C27 C28 C29 179.5(8)
C27 C28 C29 C30 4.7(17)
C28 C29 C30 C31 -3.0(18)
C29 C30 C31 C32 -0.9(19)
C28 C27 C32 C31 -1.9(15)
P1 C27 C32 C31 176.5(8)
C30 C31 C32 C27 3.4(17)
C2 O1 Zn2 O11 157.9(5)
C2 O1 Zn2 O13 -81.3(5)
C2 O1 Zn2 O2 39.3(5)
C2 O1 Zn2 Zn1 -116.7(5)
P1 O2 Zn2 O11 -96.5(3)
P1 O2 Zn2 O1 17.4(3)
P1 O2 Zn2 O13 126.1(2)
P1 O2 Zn2 Zn1 134.9(2)
O12 Zn1 Zn2 O11 36.59(19)
O13 Zn1 Zn2 O11 -147.9(2)
O8 Zn1 Zn2 O11 -63.4(2)
O4 Zn1 Zn2 O11 133.2(2)
Zn3 Zn1 Zn2 O11 178.00(14)
O12 Zn1 Zn2 O1 -71.57(18)
O13 Zn1 Zn2 O1 103.9(2)
O8 Zn1 Zn2 O1 -171.6(2)
O4 Zn1 Zn2 O1 25.0(2)
Zn3 Zn1 Zn2 O1 69.84(13)
O12 Zn1 Zn2 O13 -175.5(2)
O8 Zn1 Zn2 O13 84.5(3)
O4 Zn1 Zn2 O13 -78.9(3)
Zn3 Zn1 Zn2 O13 -34.1(2)
O12 Zn1 Zn2 O2 170.9(3)
O13 Zn1 Zn2 O2 -13.6(3)
O8 Zn1 Zn2 O2 70.9(3)
O4 Zn1 Zn2 O2 -92.5(3)
Zn3 Zn1 Zn2 O2 -47.7(3)
C11 C12 O3 Zn3 64.6(9)
C13 C12 O3 Zn3 -117.1(6)
C14 C13 P2 O4 -121.7(5)
C12 C13 P2 O4 53.5(5)
C14 C13 P2 C39 114.5(6)
C12 C13 P2 C39 -70.2(5)
C14 C13 P2 C33 -2.2(6)
C12 C13 P2 C33 173.1(4)
O4 P2 C33 C38 -144.6(6)
C39 P2 C33 C38 -24.2(7)
C13 P2 C33 C38 91.7(7)
O4 P2 C33 C34 43.1(7)
C39 P2 C33 C34 163.5(6)
C13 P2 C33 C34 -80.6(6)
C38 C33 C34 C35 -3.9(12)
P2 C33 C34 C35 169.0(7)
C33 C34 C35 C36 1.4(13)
C34 C35 C36 C37 2.2(14)
C35 C36 C37 C38 -3.0(15)
C34 C33 C38 C37 3.1(12)
P2 C33 C38 C37 -169.3(7)
C36 C37 C38 C33 0.3(15)
C39 P2 O4 Zn1 127.3(5)
C33 P2 O4 Zn1 -112.2(5)
C13 P2 O4 Zn1 4.2(7)
O12 Zn1 O4 P2 61.4(6)
O13 Zn1 O4 P2 -70.3(6)
O8 Zn1 O4 P2 165.5(5)
Zn3 Zn1 O4 P2 -68.3(5)
Zn2 Zn1 O4 P2 -29.2(7)
O4 P2 C39 C40 -158.0(6)
C33 P2 C39 C40 81.9(7)
C13 P2 C39 C40 -30.8(7)
O4 P2 C39 C44 18.3(7)
C33 P2 C39 C44 -101.8(7)
C13 P2 C39 C44 145.5(6)
C44 C39 C40 C41 0.8(13)
P2 C39 C40 C41 177.3(7)
C39 C40 C41 C42 -3.4(15)
C40 C41 C42 C43 5.9(16)
C41 C42 C43 C44 -5.5(17)
C42 C43 C44 C39 3.0(17)
C40 C39 C44 C43 -0.5(13)
P2 C39 C44 C43 -177.0(8)
C53 C45 C46 O5 -177.2(6)
C55 C45 C46 O5 -1.1(9)
C53 C45 C46 C47 3.5(9)
C55 C45 C46 C47 179.7(5)
O5 C46 C47 C48 178.1(6)
C45 C46 C47 C48 -2.6(9)
O5 C46 C47 P3 -1.9(8)
C45 C46 C47 P3 177.4(5)
C46 C47 C48 C54 0.6(10)
P3 C47 C48 C54 -179.4(5)
C54 C49 C50 C51 -1.5(14)
C49 C50 C51 C52 2.2(14)
C50 C51 C52 C53 -1.2(12)
C51 C52 C53 C54 -0.2(10)
C51 C52 C53 C45 -178.3(7)
C46 C45 C53 C54 -2.5(9)
C55 C45 C53 C54 -178.6(6)
C46 C45 C53 C52 175.5(6)
C55 C45 C53 C52 -0.5(9)
C47 C48 C54 C53 0.5(10)
C47 C48 C54 C49 -177.9(7)
C52 C53 C54 C48 -177.6(6)
C45 C53 C54 C48 0.5(10)
C52 C53 C54 C49 0.8(10)
C45 C53 C54 C49 178.9(7)
C50 C49 C54 C48 178.4(8)
C50 C49 C54 C53 0.1(12)
C46 C45 C55 C56 -72.1(8)
C53 C45 C55 C56 104.0(7)
C46 C45 C55 C63 103.2(7)
C53 C45 C55 C63 -80.7(8)
C63 C55 C56 O7 171.9(6)
C45 C55 C56 O7 -12.7(9)
C63 C55 C56 C57 -6.8(8)
C45 C55 C56 C57 168.6(6)
O7 C56 C57 C58 -170.5(6)
C55 C56 C57 C58 8.3(9)
O7 C56 C57 P4 9.5(7)
C55 C56 C57 P4 -171.8(5)
C56 C57 C58 C64 -2.3(9)
P4 C57 C58 C64 177.7(5)
C64 C59 C60 C61 -4.9(13)
C59 C60 C61 C62 6.3(14)
C60 C61 C62 C63 -3.1(12)
C56 C55 C63 C64 -0.1(9)
C45 C55 C63 C64 -175.3(6)
C56 C55 C63 C62 -176.2(6)
C45 C55 C63 C62 8.5(9)
C61 C62 C63 C55 175.0(7)
C61 C62 C63 C64 -1.3(10)
C57 C58 C64 C59 175.0(7)
C57 C58 C64 C63 -4.7(9)
C60 C59 C64 C58 -179.3(8)
C60 C59 C64 C63 0.5(12)
C55 C63 C64 C58 6.0(9)
C62 C63 C64 C58 -177.7(6)
C55 C63 C64 C59 -173.8(7)
C62 C63 C64 C59 2.5(9)
C45 C46 O5 Zn3 134.2(5)
C47 C46 O5 Zn3 -46.5(8)
C48 C47 P3 O6 -125.6(6)
C46 C47 P3 O6 54.4(5)
C48 C47 P3 C71 110.4(6)
C46 C47 P3 C71 -69.6(5)
C48 C47 P3 C65 -5.2(7)
C46 C47 P3 C65 174.8(5)
C47 P3 O6 Zn3 -53.3(4)
C71 P3 O6 Zn3 68.5(3)
C65 P3 O6 Zn3 -175.5(3)
O6 P3 C65 C70 6.7(7)
C47 P3 C65 C70 -116.9(6)
C71 P3 C65 C70 126.4(6)
O6 P3 C65 C66 -169.3(7)
C47 P3 C65 C66 67.1(8)
C71 P3 C65 C66 -49.5(8)
C70 C65 C66 C67 -0.6(14)
P3 C65 C66 C67 175.3(8)
C65 C66 C67 C68 -0.6(17)
C66 C67 C68 C69 1.7(18)
C67 C68 C69 C70 -1.8(17)
C66 C65 C70 C69 0.6(13)
P3 C65 C70 C69 -175.4(7)
C68 C69 C70 C65 0.6(15)
O6 P3 C71 C76 -158.4(6)
C47 P3 C71 C76 -33.7(7)
C65 P3 C71 C76 84.8(7)
O6 P3 C71 C72 23.9(7)
C47 P3 C71 C72 148.7(6)
C65 P3 C71 C72 -92.8(6)
C76 C71 C72 C73 -0.9(13)
P3 C71 C72 C73 176.8(8)
C71 C72 C73 C74 -0.2(17)
C72 C73 C74 C75 -0.4(19)
C73 C74 C75 C76 2.1(19)
C74 C75 C76 C71 -3.3(16)
C72 C71 C76 C75 2.7(13)
P3 C71 C76 C75 -174.9(8)
C12 O3 Zn3 O5 160.3(6)
C12 O3 Zn3 O13 40.2(7)
C12 O3 Zn3 O6 -95.7(6)
C12 O3 Zn3 Zn1 62.1(6)
C46 O5 Zn3 O3 152.7(5)
C46 O5 Zn3 O13 -82.6(5)
C46 O5 Zn3 O6 39.2(5)
C46 O5 Zn3 Zn1 -118.5(5)
P3 O6 Zn3 O3 -98.6(3)
P3 O6 Zn3 O5 14.8(3)
P3 O6 Zn3 O13 127.5(3)
P3 O6 Zn3 Zn1 138.46(19)
O12 Zn1 Zn3 O3 -55.7(2)
O13 Zn1 Zn3 O3 -144.4(2)
O8 Zn1 Zn3 O3 141.0(2)
O4 Zn1 Zn3 O3 38.54(19)
Zn2 Zn1 Zn3 O3 -110.25(14)
O12 Zn1 Zn3 O5 -165.0(2)
O13 Zn1 Zn3 O5 106.3(2)
O8 Zn1 Zn3 O5 31.7(2)
O4 Zn1 Zn3 O5 -70.78(19)
Zn2 Zn1 Zn3 O5 140.43(14)
O12 Zn1 Zn3 O13 88.7(3)
O8 Zn1 Zn3 O13 -74.6(3)
O4 Zn1 Zn3 O13 -177.1(2)
Zn2 Zn1 Zn3 O13 34.1(2)
O12 Zn1 Zn3 O6 72.0(4)
O13 Zn1 Zn3 O6 -16.7(4)
O8 Zn1 Zn3 O6 -91.3(4)
O4 Zn1 Zn3 O6 166.2(3)
Zn2 Zn1 Zn3 O6 17.4(3)
C55 C56 O7 Zn4 77.4(9)
C57 C56 O7 Zn4 -103.9(7)
C58 C57 P4 O8 -125.3(6)
C56 C57 P4 O8 54.7(6)
C58 C57 P4 C83 110.1(6)
C56 C57 P4 C83 -69.8(5)
C58 C57 P4 C77 -7.1(7)
C56 C57 P4 C77 172.9(5)
C57 P4 O8 Zn1 18.0(8)
C83 P4 O8 Zn1 141.7(6)
C77 P4 O8 Zn1 -98.9(7)
O12 Zn1 O8 P4 144.4(6)
O13 Zn1 O8 P4 -86.1(7)
O4 Zn1 O8 P4 42.4(7)
Zn3 Zn1 O8 P4 -48.6(7)
Zn2 Zn1 O8 P4 -125.2(6)
O8 P4 C77 C82 -131.2(9)
C57 P4 C77 C82 106.3(9)
C83 P4 C77 C82 -10.8(10)
O8 P4 C77 C78 50.5(7)
C57 P4 C77 C78 -71.9(7)
C83 P4 C77 C78 170.9(6)
C82 C77 C78 C79 2.7(17)
P4 C77 C78 C79 -179.0(9)
C77 C78 C79 C80 -3(2)
C78 C79 C80 C81 0(3)
C79 C80 C81 C82 4(3)
C78 C77 C82 C81 1.1(18)
P4 C77 C82 C81 -177.1(11)
C80 C81 C82 C77 -4(2)
O8 P4 C83 C84 -169.0(6)
C57 P4 C83 C84 -42.4(7)
C77 P4 C83 C84 72.4(7)
O8 P4 C83 C88 6.0(7)
C57 P4 C83 C88 132.6(6)
C77 P4 C83 C88 -112.6(6)
C88 C83 C84 C85 1.5(13)
P4 C83 C84 C85 176.4(7)
C83 C84 C85 C86 -0.4(16)
C84 C85 C86 C87 -0.4(18)
C85 C86 C87 C88 0.0(18)
C84 C83 C88 C87 -1.8(12)
P4 C83 C88 C87 -176.9(7)
C86 C87 C88 C83 1.1(15)
C97 C89 C90 O9 179.0(6)
C99 C89 C90 O9 -3.6(9)
C97 C89 C90 C91 2.3(9)
C99 C89 C90 C91 179.7(6)
O9 C90 C91 C92 179.8(6)
C89 C90 C91 C92 -3.5(9)
O9 C90 C91 P5 1.5(8)
C89 C90 C91 P5 178.3(5)
C90 C91 C92 C98 2.8(10)
P5 C91 C92 C98 -179.2(5)
C98 C93 C94 C95 -0.2(12)
C93 C94 C95 C96 -0.9(12)
C94 C95 C96 C97 0.6(12)
C90 C89 C97 C96 -179.9(6)
C99 C89 C97 C96 2.8(9)
C90 C89 C97 C98 -0.4(9)
C99 C89 C97 C98 -177.7(6)
C95 C96 C97 C89 -179.7(7)
C95 C96 C97 C98 0.8(10)
C91 C92 C98 C93 -179.9(6)
C91 C92 C98 C97 -0.8(10)
C94 C93 C98 C92 -179.4(7)
C94 C93 C98 C97 1.5(10)
C89 C97 C98 C92 -0.4(9)
C96 C97 C98 C92 179.1(6)
C89 C97 C98 C93 178.7(6)
C96 C97 C98 C93 -1.8(9)
C90 C89 C99 C100 -72.9(8)
C97 C89 C99 C100 104.5(7)
C90 C89 C99 C107 101.9(7)
C97 C89 C99 C107 -80.7(8)
C107 C99 C100 O11 174.9(6)
C89 C99 C100 O11 -10.2(9)
C107 C99 C100 C101 -4.0(9)
C89 C99 C100 C101 170.9(5)
O11 C100 C101 C102 -175.3(6)
C99 C100 C101 C102 3.6(9)
O11 C100 C101 P6 8.5(7)
C99 C100 C101 P6 -172.6(5)
C100 C101 C102 C108 -0.9(10)
P6 C101 C102 C108 174.9(5)
C108 C103 C104 C105 -3.3(16)
C103 C104 C105 C106 1.0(16)
C104 C105 C106 C107 1.5(14)
C105 C106 C107 C99 179.3(7)
C105 C106 C107 C108 -1.5(11)
C100 C99 C107 C106 -179.0(6)
C89 C99 C107 C106 6.1(10)
C100 C99 C107 C108 1.9(9)
C89 C99 C107 C108 -173.1(6)
C101 C102 C108 C103 -178.9(7)
C101 C102 C108 C107 -1.3(11)
C104 C103 C108 C102 -179.3(9)
C104 C103 C108 C107 3.1(13)
C106 C107 C108 C102 -178.4(7)
C99 C107 C108 C102 0.8(10)
C106 C107 C108 C103 -0.7(10)
C99 C107 C108 C103 178.5(7)
C89 C90 O9 Zn4 134.4(5)
C91 C90 O9 Zn4 -49.0(8)
C92 C91 P5 O10 -127.3(6)
C90 C91 P5 O10 50.9(6)
C92 C91 P5 C115 109.1(6)
C90 C91 P5 C115 -72.8(5)
C92 C91 P5 C109 -6.9(7)
C90 C91 P5 C109 171.2(5)
C115 P5 O10 Zn4 68.5(4)
C91 P5 O10 Zn4 -52.6(4)
C109 P5 O10 Zn4 -174.3(3)
O10 P5 C109 C114 13.5(7)
C115 P5 C109 C114 133.6(7)
C91 P5 C109 C114 -110.6(7)
O10 P5 C109 C110 -167.3(7)
C115 P5 C109 C110 -47.3(8)
C91 P5 C109 C110 68.6(8)
C114 C109 C110 C111 -3.6(14)
P5 C109 C110 C111 177.3(8)
C109 C110 C111 C112 2.7(17)
C110 C111 C112 C113 -1.3(19)
C111 C112 C113 C114 1(2)
C112 C113 C114 C109 -1.4(17)
C110 C109 C114 C113 2.9(14)
P5 C109 C114 C113 -177.9(8)
O10 P5 C115 C120 -148.3(10)
C91 P5 C115 C120 -23.4(11)
C109 P5 C115 C120 94.3(10)
O10 P5 C115 C116 26.5(10)
C91 P5 C115 C116 151.4(9)
C109 P5 C115 C116 -90.9(10)
C120 C115 C116 C117 -3(2)
P5 C115 C116 C117 -177.8(16)
C115 C116 C117 C118 -4(3)
C116 C117 C118 C119 7(3)
C117 C118 C119 C120 -5(3)
C116 C115 C120 C119 5(2)
P5 C115 C120 C119 179.6(11)
C118 C119 C120 C115 -1(3)
C56 O7 Zn4 O9 150.2(6)
C56 O7 Zn4 O13 28.4(7)
C56 O7 Zn4 O10 -106.1(7)
C90 O9 Zn4 O7 153.1(5)
C90 O9 Zn4 O13 -77.8(5)
C90 O9 Zn4 O10 39.6(5)
P5 O10 Zn4 O7 -99.9(3)
P5 O10 Zn4 O9 15.3(3)
P5 O10 Zn4 O13 124.1(3)
C99 C100 O11 Zn2 62.0(9)
C101 C100 O11 Zn2 -119.1(6)
O1 Zn2 O11 C100 161.4(6)
O13 Zn2 O11 C100 47.1(7)
O2 Zn2 O11 C100 -92.2(7)
Zn1 Zn2 O11 C100 66.7(6)
C102 C101 P6 O12 -118.0(6)
C100 C101 P6 O12 58.1(5)
C102 C101 P6 C127 117.1(6)
C100 C101 P6 C127 -66.9(5)
C102 C101 P6 C121 -0.7(7)
C100 C101 P6 C121 175.4(5)
O12 P6 C121 C122 38.7(8)
C127 P6 C121 C122 157.7(7)
C101 P6 C121 C122 -83.7(7)
O12 P6 C121 C126 -140.9(6)
C127 P6 C121 C126 -21.9(7)
C101 P6 C121 C126 96.7(7)
C126 C121 C122 C123 1.3(15)
P6 C121 C122 C123 -178.3(9)
C121 C122 C123 C124 -0.2(19)
C122 C123 C124 C125 -2(2)
C123 C124 C125 C126 2.4(19)
C122 C121 C126 C125 -0.5(13)
P6 C121 C126 C125 179.1(7)
C124 C125 C126 C121 -1.4(14)
C127 P6 O12 Zn1 123.9(5)
C101 P6 O12 Zn1 -0.9(7)
C121 P6 O12 Zn1 -118.1(6)
O13 Zn1 O12 P6 -67.2(6)
O8 Zn1 O12 P6 55.9(6)
O4 Zn1 O12 P6 162.9(5)
Zn3 Zn1 O12 P6 -110.5(5)
Zn2 Zn1 O12 P6 -64.1(5)
O12 P6 C127 C128 -168.5(6)
C101 P6 C127 C128 -41.3(7)
C121 P6 C127 C128 74.9(7)
O12 P6 C127 C132 10.0(6)
C101 P6 C127 C132 137.3(5)
C121 P6 C127 C132 -106.6(6)
C132 C127 C128 C129 0.9(12)
P6 C127 C128 C129 179.5(7)
C127 C128 C129 C130 3.3(15)
C128 C129 C130 C131 -5.9(16)
C129 C130 C131 C132 4.1(14)
C130 C131 C132 C127 0.3(13)
C128 C127 C132 C131 -2.7(11)
P6 C127 C132 C131 178.7(6)
O12 Zn1 O13 Zn3 -117.4(2)
O8 Zn1 O13 Zn3 124.3(2)
O4 Zn1 O13 Zn3 3.3(3)
Zn2 Zn1 O13 Zn3 -122.6(3)
O12 Zn1 O13 Zn4 124.2(2)
O8 Zn1 O13 Zn4 5.9(2)
O4 Zn1 O13 Zn4 -115.1(2)
Zn3 Zn1 O13 Zn4 -118.4(3)
Zn2 Zn1 O13 Zn4 119.0(3)
O12 Zn1 O13 Zn2 5.2(3)
O8 Zn1 O13 Zn2 -113.1(2)
O4 Zn1 O13 Zn2 125.9(2)
Zn3 Zn1 O13 Zn2 122.6(3)
O3 Zn3 O13 Zn1 39.6(3)
O5 Zn3 O13 Zn1 -82.1(2)
O6 Zn3 O13 Zn1 171.56(18)
O3 Zn3 O13 Zn4 157.63(19)
O5 Zn3 O13 Zn4 35.9(2)
O6 Zn3 O13 Zn4 -70.4(2)
Zn1 Zn3 O13 Zn4 118.0(3)
O3 Zn3 O13 Zn2 -80.2(2)
O5 Zn3 O13 Zn2 158.1(2)
O6 Zn3 O13 Zn2 51.7(3)
Zn1 Zn3 O13 Zn2 -119.9(3)
O7 Zn4 O13 Zn1 41.8(3)
O9 Zn4 O13 Zn1 -83.4(2)
O10 Zn4 O13 Zn1 174.02(17)
O7 Zn4 O13 Zn3 -75.9(2)
O9 Zn4 O13 Zn3 158.84(19)
O10 Zn4 O13 Zn3 56.3(2)
O7 Zn4 O13 Zn2 160.04(18)
O9 Zn4 O13 Zn2 34.8(2)
O10 Zn4 O13 Zn2 -67.8(2)
O11 Zn2 O13 Zn1 35.1(3)
O1 Zn2 O13 Zn1 -82.3(2)
O2 Zn2 O13 Zn1 173.02(18)
O11 Zn2 O13 Zn3 154.9(2)
O1 Zn2 O13 Zn3 37.4(2)
O2 Zn2 O13 Zn3 -67.2(3)
Zn1 Zn2 O13 Zn3 119.7(3)
O11 Zn2 O13 Zn4 -83.2(2)
O1 Zn2 O13 Zn4 159.31(18)
O2 Zn2 O13 Zn4 54.7(2)
Zn1 Zn2 O13 Zn4 -118.4(3)
